data_7131287
loop_
_publ_author_name
'Tandekar, Kesar'
'Schmidtmann, Marc'
'Tripathi, Anjali'
'Mishra, Neeraj Kumar'
'Supriya, Sabbani'

_publ_section_title
;
 Light-induced dissolution and concomitant crystallization of a
 Keggin-type polyoxometalate mimicking a naturally occurring phenomenon.
;
_journal_issue 22
_journal_name_full 'Chemical communications (Cambridge, England)'
_journal_page_first 3241
_journal_page_last 3244
_journal_paper_doi 10.1039/d2cc03273b
_journal_volume 59
_journal_year 2023
_chemical_formula_moiety 'Mo12 O40 P, 3(C24 H20 P), 2(C8 H9 N O)'
_chemical_formula_sum 'C88 H78 Mo12 N2 O42 P4'
_chemical_formula_weight 3110.68
_space_group_crystal_system triclinic
_space_group_IT_number 2
_space_group_name_Hall '-P 1'
_space_group_name_H-M_alt 'P -1'
_atom_sites_solution_hydrogens geom
_audit_creation_date 2022-12-26
_audit_creation_method
;
Olex2 1.5-alpha
(compiled 2022.11.02 svn.ra8b101fa for OlexSys, GUI svn.r6635)
;
_audit_update_record
;
2023-02-10 deposited with the CCDC.	2023-02-10 downloaded from the CCDC.
;
_cell_angle_alpha 89.026(3)
_cell_angle_beta 88.285(4)
_cell_angle_gamma 82.439(3)
_cell_formula_units_Z 2
_cell_length_a 14.6105(11)
_cell_length_b 15.5593(11)
_cell_length_c 22.6072(16)
_cell_measurement_reflns_used 9580
_cell_measurement_temperature 292(2)
_cell_measurement_theta_max 28.51
_cell_measurement_theta_min 2.51
_cell_volume 5091.9(6)
_computing_cell_refinement 'SAINT v8.34A (Bruker, 2013)'
_computing_data_collection APEX2(Bruker,2014)
_computing_data_reduction 'SAINT v8.34A (Bruker, 2013)'
_computing_molecular_graphics 'Olex2 1.5-alpha (Dolomanov et al., 2009)'
_computing_publication_material 'Olex2 1.5-alpha (Dolomanov et al., 2009)'
_computing_structure_refinement 'SHELXL 2018/3 (Sheldrick, 2015)'
_computing_structure_solution 'SHELXT 2014/4 (Sheldrick, 2014)'
_diffrn_ambient_temperature 292.04
_diffrn_measured_fraction_theta_full 0.999
_diffrn_measured_fraction_theta_max 0.996
_diffrn_measurement_device_type 'Bruker APEX-II CMOS detector'
_diffrn_measurement_method 'phi and omega scans'
_diffrn_radiation_type MoK\a
_diffrn_radiation_wavelength 0.71073
_diffrn_reflns_av_R_equivalents 0.0504
_diffrn_reflns_av_unetI/netI 0.0308
_diffrn_reflns_Laue_measured_fraction_full 0.999
_diffrn_reflns_Laue_measured_fraction_max 0.996
_diffrn_reflns_limit_h_max 19
_diffrn_reflns_limit_h_min -19
_diffrn_reflns_limit_k_max 20
_diffrn_reflns_limit_k_min -20
_diffrn_reflns_limit_l_max 30
_diffrn_reflns_limit_l_min -30
_diffrn_reflns_number 215632
_diffrn_reflns_point_group_measured_fraction_full 0.999
_diffrn_reflns_point_group_measured_fraction_max 0.996
_diffrn_reflns_theta_full 25.242
_diffrn_reflns_theta_max 28.332
_diffrn_reflns_theta_min 2.221
_exptl_absorpt_coefficient_mu 1.575
_exptl_absorpt_correction_T_max 0.0961
_exptl_absorpt_correction_T_min 0.0650
_exptl_absorpt_correction_type multi-scan
_exptl_absorpt_process_details 'SADABS-2008/1 (Bruker,2008) was used for absorption correction.'
_exptl_crystal_colour 'clear light orange'
_exptl_crystal_colour_lustre clear
_exptl_crystal_colour_modifier light
_exptl_crystal_colour_primary orange
_exptl_crystal_density_diffrn 2.029
_exptl_crystal_description plate
_exptl_crystal_F_000 3040
_exptl_crystal_recrystallization_method 'The material was recrystallised from N-Methyl Formanilide by slow evaporation'
_exptl_crystal_size_max 0.205
_exptl_crystal_size_mid 0.18
_exptl_crystal_size_min 0.175
_refine_diff_density_max 2.002
_refine_diff_density_min -1.696
_refine_diff_density_rms 0.115
_refine_ls_extinction_coef 0.00038(2)
_refine_ls_extinction_expression Fc^*^=kFc[1+0.001xFc^2^\l^3^/sin(2\q)]^-1/4^
_refine_ls_extinction_method 'SHELXL-2018/3 (Sheldrick 2018)'
_refine_ls_goodness_of_fit_ref 1.021
_refine_ls_hydrogen_treatment constr
_refine_ls_matrix_type full
_refine_ls_number_parameters 1504
_refine_ls_number_reflns 25302
_refine_ls_number_restraints 971
_refine_ls_restrained_S_all 1.020
_refine_ls_R_factor_all 0.0720
_refine_ls_R_factor_gt 0.0476
_refine_ls_shift/su_max 0.001
_refine_ls_shift/su_mean 0.000
_refine_ls_structure_factor_coef Fsqd
_refine_ls_weighting_details 'w=1/[\s^2^(Fo^2^)+(0.0225P)^2^+27.6915P] where P=(Fo^2^+2Fc^2^)/3'
_refine_ls_weighting_scheme calc
_refine_ls_wR_factor_gt 0.0964
_refine_ls_wR_factor_ref 0.1081
_reflns_Friedel_coverage 0.000
_reflns_number_gt 18691
_reflns_number_total 25302
_reflns_threshold_expression 'I > 2\s(I)'
_cod_data_source_file d2cc03273b2.cif
_cod_data_source_block compound3
_cod_depositor_comments 'Adding full bibliography for 7131286--7131288.cif.'
_cod_database_code 7131287
_shelx_shelxl_version_number 2018/3
_shelx_space_group_comment
;
The symmetry employed for this shelxl refinement is uniquely defined
by the following loop, which should always be used as a source of
symmetry information in preference to the above space-group names.
They are only intended as comments.
;
_olex2_refinement_description
;
1. Fixed Uiso
 At 1.2 times of:
  All C(H) groups
 At 1.5 times of:
  All C(H,H,H) groups
2. Restrained distances
 C86-C85
 1.54 with sigma of 0.02
 C85-C86
 1.54 with sigma of 0.02
 C85-C90 \\sim C91-C96
 with sigma of 0.02
 N3-C85 \\sim N3-C91
 with sigma of 0.02
 C85-C86 \\sim C91-C92
 with sigma of 0.02
 N3-C90 \\sim N3-C96
 with sigma of 0.04
 N3-C86 \\sim N3-C92
 with sigma of 0.04
 C85-C89 \\sim C91-C95
 with sigma of 0.04
 C85-C87 \\sim C91-C93
 with sigma of 0.04
 C89-C87 \\sim C95-C93
 with sigma of 0.04
 C90-C89 \\sim C96-C95
 with sigma of 0.02
 C88-C87 \\sim C94-C93
 with sigma of 0.02
 C90-C88 \\sim C96-C94
 with sigma of 0.04
 C86-C87 \\sim C92-C93
 with sigma of 0.02
 C88-C89 \\sim C94-C95
 with sigma of 0.02
 C90-C86 \\sim C96-C92
 with sigma of 0.04
 C86-C88 \\sim C92-C94
 with sigma of 0.04
3. Uiso/Uaniso restraints and constraints
C88 \\sim C87: within 2A with sigma of 0.04 and sigma for terminal atoms of
0.08 within 2A
C88 \\sim C89: within 2A with sigma of 0.04 and sigma for terminal atoms of
0.08 within 2A
C86 \\sim C87: within 2A with sigma of 0.04 and sigma for terminal atoms of
0.08 within 2A
N3 \\sim C85 \\sim C86 \\sim C87 \\sim C88 \\sim C89 \\sim C90: within 2A with
sigma of 0.02 and sigma for terminal atoms of 0.02 within 2A
N3 \\sim C91 \\sim C92 \\sim C93 \\sim C94 \\sim C95 \\sim C96: within 2A with
sigma of 0.02 and sigma for terminal atoms of 0.02 within 2A
C69 \\sim N1 \\sim C73 \\sim O45 \\sim C76: within 2A with sigma of 0.02 and
sigma for terminal atoms of 0.02 within 2A
N3 \\sim C98: within 2A with sigma of 0.02 and sigma for terminal atoms of 0.02
within 2A
Uanis(C69) \\sim Ueq: with sigma of 0.007 and sigma for terminal atoms of 0.014
Uanis(C77) \\sim Ueq: with sigma of 0.01 and sigma for terminal atoms of 0.02
4. Rigid body (RIGU) restrains
 Mo6, Mo11, O26, O27, O25, O29, O6, O43, Mo4, Mo12, Mo10, P1, O24, O14, O13,
 O36, O44, O30, O28, O32, O8, O21, O23, O42, O38, O17, O16, O3, O1, Mo5, Mo3,
 Mo9, Mo8, Mo2, Mo7, Mo1, O37, O12, O15, O35, O11, O10, O41, O22, O31, O40, O20,
  O19, O34, O9, O18, O39, O33
 with sigma for 1-2 distances of 0.001 and sigma for 1-3 distances of 0.002
 C77, O46, C83, N2, H83, C84, H84A, H84B, H84C, C78, C82, H78, C79, H82, C81,
 H79, C80, H81, H80
 with sigma for 1-2 distances of 0.004 and sigma for 1-3 distances of 0.004
5. Others
 Sof(C91)=Sof(C96)=Sof(H96)=Sof(C95)=Sof(H95)=Sof(C94)=Sof(H94)=Sof(C93)=
 Sof(H93)=Sof(C92)=Sof(H92)=1-FVAR(1)
 Sof(C85)=Sof(C90)=Sof(H90)=Sof(C86)=Sof(H86)=Sof(C88)=Sof(H88)=Sof(C89)=
 Sof(H89)=Sof(C87)=Sof(H87)=FVAR(1)
 Fixed Sof: O8(0.8) O6(0.8) O1(0.8) O3(0.8) O45(0.5) N1(0.5) C69(0.5) C71(0.5)
 H71(0.5) C75(0.5) H75(0.5) C74(0.5) H74(0.5) C70(0.5) H70(0.5) C72(0.5)
 H72(0.5) C76(0.5) H76A(0.5) H76B(0.5) H76C(0.5) C73(0.5) H73(0.5) O46(0.5)
 N2(0.5) C84(0.5) H84A(0.5) H84B(0.5) H84C(0.5) C78(0.5) H78(0.5) C79(0.5)
 H79(0.5) C82(0.5) H82(0.5) C80(0.5) H80(0.5) C81(0.5) H81(0.5) C83(0.5)
 H83(0.5) C77(0.5) O7(0.2) O2(0.2) O5(0.2) O4(0.2)
6.a Aromatic/amide H refined with riding coordinates:
 C56(H56), C58(H58), C65(H65), C64(H64), C52(H52), C68(H68), C62(H62),
 C66(H66), C61(H61), C59(H59), C50(H50), C67(H67), C46(H46), C53(H53), C55(H55),
  C54(H54), C48(H48), C49(H49), C60(H60), C47(H47), C6(H6), C5(H5), C24(H24),
 C15(H15), C4(H4), C14(H14), C16(H16), C8(H8), C12(H12), C20(H20), C23(H23),
 C2(H2), C9(H9), C3(H3), C18(H18), C10(H10), C22(H22), C11(H11), C17(H17),
 C21(H21), C102(H102), C40(H40), C42(H42), C38(H38), C32(H32), C26(H26),
 C101(H101), C43(H43), C44(H44), C41(H41), C33(H33), C34(H34), C35(H35),
 C27(H27), C100(H100), C28(H28), C99(H99), C36(H36), C30(H30), C29(H29),
 C97(H97), C90(H90), C86(H86), C88(H88), C89(H89), C87(H87), C71(H71), C75(H75),
  C74(H74), C70(H70), C72(H72), C73(H73), C78(H78), C79(H79), C82(H82),
 C80(H80), C81(H81), C83(H83), C96(H96), C95(H95), C94(H94), C93(H93), C92(H92)
6.b Fitted hexagon refined as free rotating group:
 C91(C96,C95,C94,C93,C92)
6.c Idealised Me refined with riding coordinates:
 C76(H76A,H76B,H76C), C84(H84A,H84B,H84C)
6.d Idealised Me refined as rotating group:
 C98(H98A,H98B,H98C)
;
_olex2_submission_special_instructions 'No special instructions were received'

loop_
_space_group_symop_operation_xyz
'x, y, z'
'-x, -y, -z'

loop_
_atom_site_label
_atom_site_type_symbol
_atom_site_fract_x
_atom_site_fract_y
_atom_site_fract_z
_atom_site_U_iso_or_equiv
_atom_site_adp_type
_atom_site_occupancy
_atom_site_site_symmetry_order
_atom_site_calc_flag
_atom_site_refinement_flags_posn
_atom_site_refinement_flags_adp
_atom_site_refinement_flags_occupancy
_atom_site_disorder_assembly
_atom_site_disorder_group
Mo11 Mo 0.26688(3) 0.43685(3) 0.16185(2) 0.03194(9) Uani 1 1 d . . . . .
Mo8 Mo 0.25494(3) 0.26343(3) 0.40868(2) 0.03348(10) Uani 1 1 d . . . . .
Mo7 Mo 0.04103(3) 0.23316(3) 0.33618(2) 0.03195(9) Uani 1 1 d . . . . .
Mo10 Mo 0.45017(3) 0.27074(3) 0.16375(2) 0.03419(10) Uani 1 1 d . . . . .
Mo5 Mo 0.03369(3) 0.24693(3) 0.18343(2) 0.03462(10) Uani 1 1 d . . . . .
Mo12 Mo 0.29724(3) 0.43934(3) 0.32166(2) 0.03492(10) Uani 1 1 d . . . . .
Mo1 Mo 0.23361(3) 0.05747(3) 0.33695(2) 0.03264(9) Uani 1 1 d . . . . .
Mo4 Mo 0.24803(3) 0.24120(3) 0.09464(2) 0.03336(10) Uani 1 1 d . . . . .
Mo6 Mo 0.06854(3) 0.42500(3) 0.26397(2) 0.03604(10) Uani 1 1 d . . . . .
Mo2 Mo 0.42002(3) 0.06644(3) 0.24079(2) 0.03849(11) Uani 1 1 d . . . . .
Mo3 Mo 0.20411(4) 0.05276(3) 0.18590(2) 0.04109(11) Uani 1 1 d . . . . .
Mo9 Mo 0.45829(3) 0.25611(3) 0.32574(2) 0.03969(11) Uani 1 1 d . . . . .
P1 P 0.24854(8) 0.24921(7) 0.25171(5) 0.02145(19) Uani 1 1 d . . . . .
O26 O 0.2401(2) 0.3691(2) 0.09935(15) 0.0398(8) Uani 1 1 d . . . . .
O18 O 0.1106(2) 0.1264(2) 0.33612(16) 0.0400(8) Uani 1 1 d . . . . .
O20 O 0.1335(2) 0.2688(2) 0.38878(15) 0.0395(7) Uani 1 1 d . . . . .
O32 O 0.2629(3) 0.3799(2) 0.39726(17) 0.0451(8) Uani 1 1 d . . . . .
O27 O 0.3101(2) 0.4543(3) 0.24217(15) 0.0443(8) Uani 1 1 d . . . . .
O24 O 0.3746(3) 0.2372(2) 0.09786(16) 0.0436(8) Uani 1 1 d . . . . .
O25 O 0.3975(2) 0.3835(2) 0.14978(16) 0.0404(8) Uani 1 1 d . . . . .
O30 O 0.4156(2) 0.3823(2) 0.33176(18) 0.0471(9) Uani 1 1 d . . . . .
O22 O 0.4543(3) 0.1458(2) 0.30101(15) 0.0483(9) Uani 1 1 d . . . . .
O29 O 0.1513(2) 0.4439(3) 0.19586(15) 0.0452(8) Uani 1 1 d . . . . .
O35 O 0.1799(3) -0.0293(2) 0.14571(16) 0.0499(9) Uani 1 1 d . . . . .
O19 O 0.2654(2) 0.1405(2) 0.38627(16) 0.0406(8) Uani 1 1 d . . . . .
O28 O 0.1643(2) 0.4455(3) 0.30932(15) 0.0449(8) Uani 1 1 d . . . . .
O14 O 0.1212(3) 0.2652(2) 0.12785(17) 0.0441(8) Uani 1 1 d . . . . .
O16 O 0.0075(3) 0.3621(2) 0.20489(15) 0.0453(8) Uani 1 1 d . . . . .
O8 O 0.2944(2) 0.2850(2) 0.30467(15) 0.0241(7) Uani 0.8 1 d . . P A 1
O17 O 0.0138(3) 0.3596(2) 0.32133(15) 0.0444(8) Uani 1 1 d . . . . .
O11 O 0.1915(3) 0.0095(3) 0.26308(16) 0.0482(9) Uani 1 1 d . . . . .
O9 O 0.3533(3) 0.0193(3) 0.31007(16) 0.0497(9) Uani 1 1 d . . . . .
O21 O 0.4476(3) 0.1473(2) 0.18691(16) 0.0468(9) Uani 1 1 d . . . . .
O38 O -0.0035(2) 0.5177(2) 0.26362(16) 0.0416(8) Uani 1 1 d . . . . .
O23 O 0.4740(3) 0.2865(2) 0.24153(16) 0.0480(9) Uani 1 1 d . . . . .
O33 O 0.2134(3) -0.0233(2) 0.38328(17) 0.0487(9) Uani 1 1 d . . . . .
O6 O 0.2864(2) 0.2833(2) 0.19463(15) 0.0242(7) Uani 0.8 1 d . . P A 1
O12 O 0.0963(3) 0.1274(2) 0.18923(17) 0.0474(9) Uani 1 1 d . . . . .
O31 O 0.3919(3) 0.2436(2) 0.39664(18) 0.0493(9) Uani 1 1 d . . . . .
O37 O -0.0583(3) 0.2348(3) 0.14444(17) 0.0540(10) Uani 1 1 d . . . . .
O1 O 0.2682(3) 0.1496(2) 0.25397(15) 0.0253(7) Uani 0.8 1 d . . P A 1
O10 O 0.3389(3) 0.0165(3) 0.19416(16) 0.0515(9) Uani 1 1 d . . . . .
O15 O -0.0130(3) 0.2192(2) 0.26450(15) 0.0448(8) Uani 1 1 d . . . . .
O13 O 0.2465(3) 0.1309(2) 0.12503(17) 0.0498(9) Uani 1 1 d . . . . .
O40 O 0.2497(3) 0.2558(3) 0.48258(15) 0.0541(10) Uani 1 1 d . . . . .
O3 O 0.1440(2) 0.2755(2) 0.25759(15) 0.0227(6) Uani 0.8 1 d . . P A 1
O42 O 0.5523(3) 0.2662(3) 0.12897(19) 0.0560(10) Uani 1 1 d . . . . .
O44 O 0.3059(3) 0.5357(2) 0.34982(16) 0.0486(9) Uani 1 1 d . . . . .
O39 O -0.0459(3) 0.2201(3) 0.38374(18) 0.0548(10) Uani 1 1 d . . . . .
O34 O 0.5113(3) -0.0095(2) 0.23794(18) 0.0540(10) Uani 1 1 d . . . . .
O36 O 0.2316(3) 0.2329(3) 0.02276(15) 0.0514(10) Uani 1 1 d . . . . .
O43 O 0.2721(3) 0.5325(2) 0.12919(18) 0.0522(10) Uani 1 1 d . . . . .
O41 O 0.5653(3) 0.2551(3) 0.34939(18) 0.0510(9) Uani 1 1 d . . . . .
P4 P 0.09361(10) 0.74231(9) 0.40124(6) 0.0381(3) Uani 1 1 d . . . B 1
C51 C 0.0145(4) 0.8369(3) 0.4209(2) 0.0420(12) Uani 1 1 d . . . B 1
C57 C 0.1233(4) 0.7426(3) 0.3236(2) 0.0395(11) Uani 1 1 d . . . B 1
C56 C 0.0088(4) 0.9113(4) 0.3866(3) 0.0544(15) Uani 1 1 d . . . B 1
H56 H 0.041864 0.912004 0.350812 0.065 Uiso 1 1 calc R U . B 1
C63 C 0.0378(4) 0.6481(3) 0.4165(2) 0.0410(12) Uani 1 1 d . . . B 1
C45 C 0.1966(4) 0.7399(3) 0.4429(2) 0.0441(12) Uani 1 1 d . . . B 1
C58 C 0.1755(5) 0.8040(4) 0.2993(3) 0.0557(16) Uani 1 1 d . . . B 1
H58 H 0.195785 0.845203 0.323320 0.067 Uiso 1 1 calc R U . B 1
C65 C 0.0477(5) 0.4944(4) 0.4297(3) 0.0571(17) Uani 1 1 d . . . B 1
H65 H 0.082918 0.440930 0.435862 0.069 Uiso 1 1 calc R U . B 1
C64 C 0.0903(4) 0.5697(4) 0.4270(2) 0.0467(13) Uani 1 1 d . . . B 1
H64 H 0.153549 0.566809 0.432296 0.056 Uiso 1 1 calc R U . B 1
C52 C -0.0354(4) 0.8359(4) 0.4743(3) 0.0586(16) Uani 1 1 d . . . B 1
H52 H -0.031694 0.785556 0.497407 0.070 Uiso 1 1 calc R U . B 1
C68 C -0.0571(5) 0.6526(4) 0.4093(3) 0.0621(17) Uani 1 1 d . . . B 1
H68 H -0.092569 0.705596 0.401911 0.075 Uiso 1 1 calc R U . B 1
C62 C 0.0956(4) 0.6802(4) 0.2876(2) 0.0509(14) Uani 1 1 d . . . B 1
H62 H 0.062223 0.638122 0.303793 0.061 Uiso 1 1 calc R U . B 1
C66 C -0.0452(6) 0.4992(4) 0.4233(3) 0.0650(19) Uani 1 1 d . . . B 1
H66 H -0.073130 0.448819 0.425735 0.078 Uiso 1 1 calc R U . B 1
C61 C 0.1172(5) 0.6803(5) 0.2278(3) 0.0676(19) Uani 1 1 d . . . B 1
H61 H 0.098647 0.638231 0.203754 0.081 Uiso 1 1 calc R U . B 1
C59 C 0.1967(5) 0.8033(4) 0.2396(3) 0.069(2) Uani 1 1 d . . . B 1
H59 H 0.231762 0.843854 0.223119 0.083 Uiso 1 1 calc R U . B 1
C50 C 0.2829(4) 0.7139(4) 0.4171(3) 0.0583(16) Uani 1 1 d . . . B 1
H50 H 0.288012 0.697886 0.377562 0.070 Uiso 1 1 calc R U . B 1
C67 C -0.0981(5) 0.5775(5) 0.4132(3) 0.0700(19) Uani 1 1 d . . . B 1
H67 H -0.161525 0.580037 0.409083 0.084 Uiso 1 1 calc R U . B 1
C46 C 0.1906(5) 0.7625(5) 0.5018(3) 0.0684(19) Uani 1 1 d . . . B 1
H46 H 0.133204 0.779639 0.519881 0.082 Uiso 1 1 calc R U . B 1
C53 C -0.0902(5) 0.9096(5) 0.4926(4) 0.073(2) Uani 1 1 d . . . B 1
H53 H -0.123750 0.909145 0.528184 0.088 Uiso 1 1 calc R U . B 1
C55 C -0.0471(5) 0.9856(4) 0.4060(4) 0.072(2) Uani 1 1 d . . . B 1
H55 H -0.051394 1.036229 0.383192 0.086 Uiso 1 1 calc R U . B 1
C54 C -0.0958(5) 0.9840(5) 0.4587(4) 0.083(3) Uani 1 1 d . . . B 1
H54 H -0.132956 1.033703 0.471579 0.100 Uiso 1 1 calc R U . B 1
C48 C 0.3542(6) 0.7356(6) 0.5074(4) 0.084(2) Uani 1 1 d . . . B 1
H48 H 0.407450 0.735402 0.528965 0.101 Uiso 1 1 calc R U . B 1
C49 C 0.3614(5) 0.7119(5) 0.4502(4) 0.072(2) Uani 1 1 d . . . B 1
H49 H 0.419260 0.694106 0.432934 0.087 Uiso 1 1 calc R U . B 1
C60 C 0.1659(6) 0.7421(5) 0.2040(3) 0.075(2) Uani 1 1 d . . . B 1
H60 H 0.178484 0.743207 0.163440 0.089 Uiso 1 1 calc R U . B 1
C47 C 0.2705(6) 0.7597(6) 0.5339(3) 0.088(3) Uani 1 1 d . . . B 1
H47 H 0.266600 0.774405 0.573660 0.105 Uiso 1 1 calc R U . B 1
P2 P 0.76185(10) 0.58314(10) 0.15125(7) 0.0476(3) Uani 1 1 d . . . C 1
C19 C 0.7517(4) 0.4940(4) 0.2013(3) 0.0489(13) Uani 1 1 d . . . C 1
C6 C 0.9252(4) 0.4857(4) 0.1144(2) 0.0486(14) Uani 1 1 d . . . C 1
H6 H 0.904010 0.439572 0.134904 0.058 Uiso 1 1 calc R U . C 1
C13 C 0.6668(4) 0.5909(4) 0.1027(3) 0.0508(14) Uani 1 1 d . . . C 1
C7 C 0.7640(4) 0.6827(4) 0.1903(3) 0.0516(14) Uani 1 1 d . . . C 1
C5 C 1.0113(4) 0.4754(5) 0.0878(3) 0.0592(17) Uani 1 1 d . . . C 1
H5 H 1.048340 0.422277 0.090819 0.071 Uiso 1 1 calc R U . C 1
C24 C 0.7873(4) 0.4930(4) 0.2577(3) 0.0558(15) Uani 1 1 d . . . C 1
H24 H 0.811389 0.541161 0.271372 0.067 Uiso 1 1 calc R U . C 1
C15 C 0.6017(5) 0.6032(5) 0.0070(3) 0.0678(19) Uani 1 1 d . . . C 1
H15 H 0.609446 0.607677 -0.033915 0.081 Uiso 1 1 calc R U . C 1
C1 C 0.8701(4) 0.5642(4) 0.1109(2) 0.0459(13) Uani 1 1 d . . . C 1
C4 C 1.0433(5) 0.5412(5) 0.0570(3) 0.0662(18) Uani 1 1 d . . . C 1
H4 H 1.102509 0.533730 0.039945 0.079 Uiso 1 1 calc R U . C 1
C14 C 0.6777(4) 0.5971(4) 0.0421(3) 0.0569(16) Uani 1 1 d . . . C 1
H14 H 0.736382 0.597191 0.025008 0.068 Uiso 1 1 calc R U . C 1
C16 C 0.5156(5) 0.6026(5) 0.0313(3) 0.071(2) Uani 1 1 d . . . C 1
H16 H 0.464954 0.606418 0.006970 0.085 Uiso 1 1 calc R U . C 1
C8 C 0.6889(5) 0.7471(4) 0.1918(3) 0.0625(17) Uani 1 1 d . . . C 1
H8 H 0.635290 0.739719 0.172417 0.075 Uiso 1 1 calc R U . C 1
C12 C 0.8440(5) 0.6964(4) 0.2187(3) 0.071(2) Uani 1 1 d . . . C 1
H12 H 0.895425 0.654257 0.217224 0.085 Uiso 1 1 calc R U . C 1
C20 C 0.7145(6) 0.4216(5) 0.1826(3) 0.076(2) Uani 1 1 d . . . C 1
H20 H 0.690946 0.421211 0.144901 0.092 Uiso 1 1 calc R U . C 1
C23 C 0.7869(5) 0.4196(5) 0.2935(3) 0.071(2) Uani 1 1 d . . . C 1
H23 H 0.812833 0.417833 0.330675 0.085 Uiso 1 1 calc R U . C 1
C2 C 0.9008(5) 0.6321(4) 0.0774(3) 0.0680(19) Uani 1 1 d . . . C 1
H2 H 0.863333 0.684828 0.073013 0.082 Uiso 1 1 calc R U . C 1
C9 C 0.6943(6) 0.8221(5) 0.2220(4) 0.080(2) Uani 1 1 d . . . C 1
H9 H 0.643752 0.865288 0.222906 0.096 Uiso 1 1 calc R U . C 1
C3 C 0.9878(5) 0.6190(5) 0.0513(4) 0.078(2) Uani 1 1 d . . . C 1
H3 H 1.009346 0.663636 0.029326 0.094 Uiso 1 1 calc R U . C 1
C18 C 0.5784(5) 0.5904(6) 0.1267(3) 0.086(3) Uani 1 1 d . . . C 1
H18 H 0.569678 0.585877 0.167530 0.103 Uiso 1 1 calc R U . C 1
C10 C 0.7717(6) 0.8345(5) 0.2505(4) 0.082(2) Uani 1 1 d . . . C 1
H10 H 0.773776 0.885304 0.271222 0.099 Uiso 1 1 calc R U . C 1
C22 C 0.7486(6) 0.3503(5) 0.2744(4) 0.081(2) Uani 1 1 d . . . C 1
H22 H 0.747202 0.301998 0.299023 0.097 Uiso 1 1 calc R U . C 1
C11 C 0.8473(6) 0.7713(5) 0.2487(4) 0.081(2) Uani 1 1 d . . . C 1
H11 H 0.900695 0.779761 0.267957 0.098 Uiso 1 1 calc R U . C 1
C17 C 0.5034(5) 0.5965(7) 0.0907(3) 0.089(3) Uani 1 1 d . . . C 1
H17 H 0.444318 0.596410 0.107204 0.107 Uiso 1 1 calc R U . C 1
C21 C 0.7122(7) 0.3508(5) 0.2194(4) 0.089(3) Uani 1 1 d . . . C 1
H21 H 0.685960 0.303135 0.206926 0.107 Uiso 1 1 calc R U . C 1
P3 P 0.75751(9) 0.04014(9) 0.08208(6) 0.0362(3) Uani 1 1 d . . . D 1
C37 C 0.6529(4) -0.0065(4) 0.0734(2) 0.0403(12) Uani 1 1 d . . . D 1
C39 C 0.7723(4) 0.0582(3) 0.1591(2) 0.0385(11) Uani 1 1 d . . . D 1
C31 C 0.7498(3) 0.1418(4) 0.0428(2) 0.0392(11) Uani 1 1 d . . . D 1
C25 C 0.8533(4) -0.0338(4) 0.0538(2) 0.0431(12) Uani 1 1 d . . . D 1
C102 C 0.5679(4) 0.0462(4) 0.0766(2) 0.0477(13) Uani 1 1 d . . . D 1
H102 H 0.565723 0.106151 0.077376 0.057 Uiso 1 1 calc R U . D 1
C40 C 0.6957(4) 0.0722(4) 0.1967(2) 0.0524(14) Uani 1 1 d . . . D 1
H40 H 0.637006 0.071072 0.182199 0.063 Uiso 1 1 calc R U . D 1
C42 C 0.7935(5) 0.0890(5) 0.2776(3) 0.0640(18) Uani 1 1 d . . . D 1
H42 H 0.800302 0.099867 0.317441 0.077 Uiso 1 1 calc R U . D 1
C38 C 0.6561(4) -0.0947(4) 0.0684(3) 0.0541(15) Uani 1 1 d . . . D 1
H38 H 0.712353 -0.130029 0.064150 0.065 Uiso 1 1 calc R U . D 1
C32 C 0.7741(4) 0.2147(4) 0.0697(3) 0.0469(13) Uani 1 1 d . . . D 1
H32 H 0.792410 0.212035 0.108795 0.056 Uiso 1 1 calc R U . D 1
C26 C 0.8766(4) -0.0324(4) -0.0061(3) 0.0551(15) Uani 1 1 d . . . D 1
H26 H 0.844498 0.007887 -0.031402 0.066 Uiso 1 1 calc R U . D 1
C101 C 0.4872(4) 0.0090(5) 0.0787(3) 0.0594(17) Uani 1 1 d . . . D 1
H101 H 0.430366 0.043629 0.081763 0.071 Uiso 1 1 calc R U . D 1
C43 C 0.8705(5) 0.0740(4) 0.2408(3) 0.0612(18) Uani 1 1 d . . . D 1
H43 H 0.929058 0.073515 0.255924 0.073 Uiso 1 1 calc R U . D 1
C44 C 0.8605(4) 0.0598(4) 0.1813(2) 0.0523(15) Uani 1 1 d . . . D 1
H44 H 0.912187 0.051270 0.156042 0.063 Uiso 1 1 calc R U . D 1
C41 C 0.7068(5) 0.0880(5) 0.2561(3) 0.0660(18) Uani 1 1 d . . . D 1
H41 H 0.655285 0.097983 0.281443 0.079 Uiso 1 1 calc R U . D 1
C33 C 0.7708(5) 0.2916(4) 0.0375(3) 0.0612(17) Uani 1 1 d . . . D 1
H33 H 0.788013 0.340509 0.054965 0.073 Uiso 1 1 calc R U . D 1
C34 C 0.7424(5) 0.2961(5) -0.0195(3) 0.073(2) Uani 1 1 d . . . D 1
H34 H 0.740109 0.348181 -0.040488 0.087 Uiso 1 1 calc R U . D 1
C35 C 0.7173(5) 0.2248(6) -0.0461(3) 0.079(2) Uani 1 1 d . . . D 1
H35 H 0.697720 0.228763 -0.084964 0.095 Uiso 1 1 calc R U . D 1
C27 C 0.9480(5) -0.0916(5) -0.0278(4) 0.071(2) Uani 1 1 d . . . D 1
H27 H 0.963352 -0.091473 -0.068038 0.086 Uiso 1 1 calc R U . D 1
C100 C 0.4915(5) -0.0794(6) 0.0764(3) 0.071(2) Uani 1 1 d . . . D 1
H100 H 0.437262 -0.104645 0.079247 0.086 Uiso 1 1 calc R U . D 1
C28 C 0.9956(5) -0.1495(5) 0.0084(4) 0.082(3) Uani 1 1 d . . . D 1
H28 H 1.044121 -0.188120 -0.006971 0.099 Uiso 1 1 calc R U . D 1
C99 C 0.5733(5) -0.1302(5) 0.0699(3) 0.072(2) Uani 1 1 d . . . D 1
H99 H 0.574407 -0.189767 0.066308 0.086 Uiso 1 1 calc R U . D 1
C36 C 0.7208(4) 0.1474(5) -0.0155(3) 0.0599(17) Uani 1 1 d . . . D 1
H36 H 0.704021 0.098853 -0.033676 0.072 Uiso 1 1 calc R U . D 1
C30 C 0.9010(5) -0.0949(4) 0.0902(3) 0.0636(17) Uani 1 1 d . . . D 1
H30 H 0.884196 -0.097510 0.130133 0.076 Uiso 1 1 calc R U . D 1
C29 C 0.9736(6) -0.1522(5) 0.0678(4) 0.086(2) Uani 1 1 d . . . D 1
H29 H 1.007102 -0.192129 0.092628 0.103 Uiso 1 1 calc R U . D 1
O47 O 0.3971(5) 0.7688(5) 0.1630(3) 0.113(2) Uani 1 1 d . . . . .
N3 N 0.4493(5) 0.7222(4) 0.2525(3) 0.0800(18) Uani 1 1 d D U . . .
C97 C 0.4371(5) 0.7795(5) 0.2078(4) 0.075(2) Uani 1 1 d . . . . .
H97 H 0.461117 0.831540 0.211501 0.090 Uiso 1 1 calc R U . . .
C85 C 0.5035(15) 0.7368(12) 0.3002(8) 0.068(5) Uani 0.49(3) 1 d D U P E 1
C98 C 0.4123(7) 0.6405(6) 0.2501(4) 0.105(3) Uani 1 1 d . U . . .
H98A H 0.363232 0.639796 0.279279 0.158 Uiso 1 1 calc R U . . .
H98B H 0.460302 0.593792 0.258064 0.158 Uiso 1 1 calc R U . . .
H98C H 0.388856 0.633812 0.211507 0.158 Uiso 1 1 calc R U . . .
C90 C 0.4959(15) 0.8157(13) 0.3257(8) 0.077(5) Uani 0.49(3) 1 d D U P E 1
H90 H 0.451055 0.860152 0.313862 0.092 Uiso 0.49(3) 1 calc R U P E 1
C86 C 0.5625(18) 0.6590(14) 0.3201(10) 0.108(7) Uani 0.49(3) 1 d D U P E 1
H86 H 0.557528 0.603093 0.307854 0.130 Uiso 0.49(3) 1 calc R U P E 1
C88 C 0.617(2) 0.7583(16) 0.3886(11) 0.108(7) Uani 0.49(3) 1 d D U P E 1
H88 H 0.651870 0.763853 0.421686 0.129 Uiso 0.49(3) 1 calc R U P E 1
C89 C 0.5565(19) 0.8287(13) 0.3697(9) 0.096(6) Uani 0.49(3) 1 d D U P E 1
H89 H 0.556549 0.883174 0.386067 0.115 Uiso 0.49(3) 1 calc R U P E 1
C87 C 0.6269(18) 0.6796(16) 0.3595(11) 0.122(7) Uani 0.49(3) 1 d D U P E 1
H87 H 0.678505 0.639415 0.366694 0.146 Uiso 0.49(3) 1 calc R U P E 1
O45 O 0.6623(12) 0.0623(11) 0.3937(6) 0.137(6) Uani 0.5 1 d . . P F -1
N1 N 0.5824(10) 0.0273(10) 0.4751(6) 0.090(4) Uani 0.5 1 d . U P F -1
C69 C 0.498(2) 0.0138(12) 0.5046(11) 0.055(4) Uani 0.5 1 d . U P F -1
C71 C 0.3357(12) 0.0497(12) 0.5161(8) 0.081(5) Uani 0.5 1 d . . P F -1
H71 H 0.281110 0.082316 0.504514 0.097 Uiso 0.5 1 calc R U P F -1
C75 C 0.587(3) 0.048(3) 0.417(2) 0.082(13) Uani 0.5 1 d . . P F -1
H75 H 0.534849 0.050528 0.394170 0.099 Uiso 0.5 1 calc R U P F -1
C74 C 0.4998(12) -0.0446(10) 0.5515(7) 0.077(4) Uani 0.5 1 d . . P F -1
H74 H 0.554949 -0.072637 0.566004 0.093 Uiso 0.5 1 calc R U P F -1
C70 C 0.4169(12) 0.0606(11) 0.4880(7) 0.089(5) Uani 0.5 1 d . . P F -1
H70 H 0.417262 0.100525 0.456929 0.107 Uiso 0.5 1 calc R U P F -1
C72 C 0.3344(13) -0.0097(13) 0.5620(10) 0.100(6) Uani 0.5 1 d . . P F -1
H72 H 0.279763 -0.015512 0.582929 0.120 Uiso 0.5 1 calc R U P F -1
C76 C 0.6636(14) 0.0185(17) 0.5098(10) 0.122(7) Uani 0.5 1 d . U P F -1
H76A H 0.646761 0.033892 0.549974 0.183 Uiso 0.5 1 calc R U P F -1
H76B H 0.705606 0.056113 0.494012 0.183 Uiso 0.5 1 calc R U P F -1
H76C H 0.692771 -0.040487 0.508669 0.183 Uiso 0.5 1 calc R U P F -1
C73 C 0.414(4) -0.059(4) 0.576(3) 0.110(18) Uani 0.5 1 d . . P F -1
H73 H 0.411577 -0.104805 0.602727 0.132 Uiso 0.5 1 calc R U P F -1
O46 O 0.2625(8) 0.5227(9) 0.5432(6) 0.109(4) Uani 0.5 1 d . . P G -1
N2 N 0.4191(7) 0.5145(7) 0.5359(5) 0.057(2) Uani 0.5 1 d . . P G -1
C84 C 0.425(3) 0.530(5) 0.5981(18) 0.079(8) Uani 0.5 1 d . . P G -1
H84A H 0.423006 0.590621 0.604584 0.119 Uiso 0.5 1 calc R U P G -1
H84B H 0.481615 0.499449 0.612386 0.119 Uiso 0.5 1 calc R U P G -1
H84C H 0.373646 0.508833 0.618883 0.119 Uiso 0.5 1 calc R U P G -1
C78 C 0.5741(10) 0.5452(10) 0.5179(6) 0.068(4) Uani 0.5 1 d . . P G -1
H78 H 0.570653 0.575335 0.553215 0.081 Uiso 0.5 1 calc R U P G -1
C79 C 0.6535(15) 0.5382(14) 0.4824(10) 0.091(7) Uani 0.5 1 d . . P G -1
H79 H 0.703451 0.565141 0.493514 0.109 Uiso 0.5 1 calc R U P G -1
C82 C 0.5060(10) 0.4612(9) 0.4478(6) 0.064(3) Uani 0.5 1 d . . P G -1
H82 H 0.456839 0.433313 0.436602 0.077 Uiso 0.5 1 calc R U P G -1
C80 C 0.6593(14) 0.4912(13) 0.4304(8) 0.099(6) Uani 0.5 1 d . . P G -1
H80 H 0.714424 0.483697 0.408295 0.119 Uiso 0.5 1 calc R U P G -1
C81 C 0.586(4) 0.456(4) 0.4116(19) 0.090(14) Uani 0.5 1 d . . P G -1
H81 H 0.588494 0.429559 0.375071 0.108 Uiso 0.5 1 calc R U P G -1
C83 C 0.3348(13) 0.5132(12) 0.5141(10) 0.073(5) Uani 0.5 1 d . . P G -1
H83 H 0.331136 0.504385 0.473701 0.087 Uiso 0.5 1 calc R U P G -1
C77 C 0.500(5) 0.506(4) 0.500(4) 0.050(4) Uani 0.5 1 d . U P G -1
C91 C 0.4934(13) 0.7461(11) 0.3049(8) 0.084(6) Uani 0.51(3) 1 d DG U P E 2
C96 C 0.4570(16) 0.8219(10) 0.3335(9) 0.101(7) Uani 0.51(3) 1 d DG U P E 2
H96 H 0.404626 0.855370 0.319197 0.122 Uiso 0.51(3) 1 calc R U P E 2
C95 C 0.499(2) 0.8477(11) 0.3834(8) 0.124(8) Uani 0.51(3) 1 d DG U P E 2
H95 H 0.474514 0.898442 0.402568 0.149 Uiso 0.51(3) 1 calc R U P E 2
C94 C 0.5771(18) 0.7977(16) 0.4048(8) 0.134(8) Uani 0.51(3) 1 d DG U P E 2
H94 H 0.605147 0.814992 0.438212 0.161 Uiso 0.51(3) 1 calc R U P E 2
C93 C 0.6135(12) 0.7219(17) 0.3762(9) 0.133(9) Uani 0.51(3) 1 d DG U P E 2
H93 H 0.665894 0.688470 0.390485 0.159 Uiso 0.51(3) 1 calc R U P E 2
C92 C 0.5717(12) 0.6961(13) 0.3262(8) 0.106(7) Uani 0.51(3) 1 d DG U P E 2
H92 H 0.596007 0.645397 0.307114 0.127 Uiso 0.51(3) 1 calc R U P E 2
O7 O 0.2315(10) 0.3521(9) 0.2457(7) 0.029(3) Uani 0.2 1 d . . P A 2
O2 O 0.2025(12) 0.2173(10) 0.1949(6) 0.032(4) Uani 0.2 1 d . . P A 2
O5 O 0.3531(10) 0.2245(10) 0.2418(7) 0.034(4) Uani 0.2 1 d . . P A 2
O4 O 0.2106(11) 0.2192(10) 0.3057(7) 0.033(4) Uani 0.2 1 d . . P A 2

loop_
_atom_site_aniso_label
_atom_site_aniso_U_11
_atom_site_aniso_U_22
_atom_site_aniso_U_33
_atom_site_aniso_U_23
_atom_site_aniso_U_13
_atom_site_aniso_U_12
Mo11 0.0397(2) 0.0278(2) 0.02833(19) 0.00590(15) 0.00181(16) -0.00611(16)
Mo8 0.0465(2) 0.0331(2) 0.02218(18) 0.00091(15) -0.00292(16) -0.00997(18)
Mo7 0.0328(2) 0.0346(2) 0.02799(19) 0.00390(16) 0.00504(16) -0.00485(17)
Mo10 0.0303(2) 0.0384(2) 0.0332(2) 0.00460(17) 0.00440(16) -0.00428(17)
Mo5 0.0300(2) 0.0356(2) 0.0400(2) -0.00359(17) -0.01116(17) -0.00816(17)
Mo12 0.0376(2) 0.0264(2) 0.0424(2) -0.00990(17) -0.00667(18) -0.00773(17)
Mo1 0.0432(2) 0.0277(2) 0.02769(19) 0.00522(15) 0.00005(17) -0.00775(17)
Mo4 0.0435(2) 0.0355(2) 0.02142(18) 0.00057(15) 0.00142(16) -0.00692(18)
Mo6 0.0352(2) 0.0303(2) 0.0398(2) -0.00378(17) -0.00577(18) 0.00778(17)
Mo2 0.0375(2) 0.0300(2) 0.0443(2) -0.00296(18) 0.00043(19) 0.00897(17)
Mo3 0.0576(3) 0.0279(2) 0.0395(2) -0.01129(17) -0.0026(2) -0.01043(19)
Mo9 0.0307(2) 0.0427(2) 0.0459(3) 0.00090(19) -0.01503(19) -0.00288(18)
P1 0.0243(5) 0.0194(4) 0.0208(4) -0.0017(4) -0.0026(4) -0.0030(4)
O26 0.0410(19) 0.0357(17) 0.0423(18) -0.0015(14) -0.0078(15) -0.0013(14)
O18 0.0428(18) 0.0324(17) 0.046(2) -0.0023(14) -0.0108(14) -0.0044(14)
O20 0.0429(18) 0.0312(17) 0.0443(18) -0.0057(14) -0.0072(14) -0.0023(14)
O32 0.046(2) 0.0333(17) 0.055(2) 0.0026(15) 0.0060(16) -0.0036(14)
O27 0.0354(18) 0.061(2) 0.0377(17) -0.0060(15) -0.0037(13) -0.0077(17)
O24 0.047(2) 0.0395(19) 0.0437(19) -0.0075(15) -0.0031(15) -0.0015(15)
O25 0.0357(18) 0.0387(18) 0.047(2) -0.0015(14) -0.0072(14) -0.0041(14)
O30 0.0373(19) 0.0386(18) 0.066(2) 0.0084(16) 0.0026(16) -0.0080(14)
O22 0.067(2) 0.0432(19) 0.0347(17) 0.0056(14) -0.0122(17) -0.0074(16)
O29 0.0360(18) 0.065(2) 0.0341(17) -0.0040(16) -0.0046(14) -0.0042(16)
O35 0.080(3) 0.0304(18) 0.0413(19) -0.0082(15) -0.0089(19) -0.0129(17)
O19 0.0441(19) 0.0313(16) 0.0460(19) -0.0015(14) -0.0138(16) -0.0007(14)
O28 0.0376(18) 0.063(2) 0.0339(17) -0.0100(16) -0.0007(14) -0.0050(15)
O14 0.0429(19) 0.0341(18) 0.054(2) 0.0048(15) 0.0068(16) -0.0027(14)
O16 0.068(2) 0.0332(17) 0.0343(17) 0.0047(13) -0.0152(16) -0.0052(16)
O8 0.0289(17) 0.0226(16) 0.0215(14) -0.0010(12) -0.0046(12) -0.0049(13)
O17 0.064(2) 0.0333(17) 0.0353(17) -0.0039(13) -0.0076(16) -0.0045(15)
O11 0.052(2) 0.056(2) 0.0387(18) -0.0066(16) -0.0028(15) -0.0136(18)
O9 0.048(2) 0.061(2) 0.0396(19) -0.0002(17) -0.0002(15) -0.0032(17)
O21 0.068(2) 0.0351(18) 0.0373(18) -0.0001(14) -0.0063(16) -0.0066(16)
O38 0.0370(18) 0.0300(17) 0.056(2) 0.0015(15) -0.0013(16) 0.0034(14)
O23 0.064(2) 0.0409(19) 0.0406(18) 0.0034(14) -0.0096(15) -0.0121(18)
O33 0.060(2) 0.0331(18) 0.054(2) 0.0126(16) -0.0069(18) -0.0128(16)
O6 0.0286(17) 0.0236(16) 0.0203(14) 0.0022(12) -0.0008(12) -0.0032(13)
O12 0.051(2) 0.0322(17) 0.060(2) 0.0047(15) 0.0090(16) -0.0098(15)
O31 0.046(2) 0.042(2) 0.057(2) 0.0095(17) 0.0029(16) 0.0003(16)
O37 0.043(2) 0.078(3) 0.046(2) 0.0055(19) -0.0172(17) -0.0249(19)
O1 0.0322(18) 0.0183(12) 0.0252(16) -0.0013(12) -0.0012(14) -0.0021(12)
O10 0.056(2) 0.061(2) 0.0379(19) -0.0119(17) 0.0046(16) -0.0071(18)
O15 0.063(2) 0.0366(18) 0.0364(17) 0.0010(14) -0.0084(15) -0.0117(17)
O13 0.057(2) 0.0324(18) 0.057(2) 0.0043(16) 0.0152(18) 0.0006(15)
O40 0.070(3) 0.063(3) 0.0283(18) -0.0049(16) -0.0093(16) -0.004(2)
O3 0.0244(13) 0.0212(16) 0.0226(16) -0.0001(13) -0.0020(12) -0.0031(12)
O42 0.040(2) 0.062(3) 0.066(3) -0.007(2) 0.0178(18) -0.0092(17)
O44 0.075(3) 0.0328(18) 0.041(2) -0.0078(15) -0.0008(18) -0.0199(17)
O39 0.046(2) 0.065(3) 0.054(2) -0.0052(19) 0.0187(18) -0.0132(19)
O34 0.053(2) 0.041(2) 0.061(2) 0.0067(17) 0.0099(18) 0.0167(18)
O36 0.068(3) 0.058(2) 0.0272(17) -0.0074(15) -0.0081(16) -0.003(2)
O43 0.061(2) 0.0328(18) 0.065(2) 0.0186(17) -0.010(2) -0.0139(16)
O41 0.0364(19) 0.060(2) 0.057(2) 0.0006(19) -0.0180(17) -0.0058(17)
P4 0.0448(8) 0.0353(7) 0.0348(6) -0.0031(5) 0.0055(5) -0.0091(6)
C51 0.040(3) 0.039(3) 0.046(3) -0.004(2) 0.002(2) -0.005(2)
C57 0.050(3) 0.034(3) 0.035(3) -0.003(2) 0.004(2) -0.010(2)
C56 0.044(3) 0.051(3) 0.067(4) 0.006(3) 0.000(3) -0.004(3)
C63 0.050(3) 0.042(3) 0.033(2) -0.001(2) 0.009(2) -0.016(2)
C45 0.048(3) 0.038(3) 0.046(3) -0.006(2) 0.001(2) -0.006(2)
C58 0.075(4) 0.037(3) 0.057(4) -0.008(3) 0.022(3) -0.020(3)
C65 0.084(5) 0.040(3) 0.046(3) -0.004(2) 0.021(3) -0.009(3)
C64 0.053(3) 0.044(3) 0.042(3) -0.002(2) 0.015(2) -0.008(3)
C52 0.057(4) 0.064(4) 0.052(4) -0.009(3) 0.013(3) -0.003(3)
C68 0.058(4) 0.054(4) 0.076(4) 0.010(3) 0.002(3) -0.015(3)
C62 0.068(4) 0.050(3) 0.040(3) -0.005(2) 0.006(3) -0.026(3)
C66 0.095(6) 0.057(4) 0.050(4) -0.010(3) 0.022(3) -0.042(4)
C61 0.090(5) 0.077(5) 0.041(3) -0.015(3) 0.008(3) -0.031(4)
C59 0.103(6) 0.040(3) 0.062(4) 0.007(3) 0.033(4) -0.012(3)
C50 0.055(4) 0.062(4) 0.056(4) -0.014(3) -0.001(3) -0.001(3)
C67 0.063(4) 0.073(5) 0.080(5) 0.007(4) 0.003(4) -0.033(4)
C46 0.065(4) 0.098(6) 0.041(3) -0.013(3) 0.004(3) -0.005(4)
C53 0.061(4) 0.074(5) 0.081(5) -0.016(4) 0.023(4) 0.001(4)
C55 0.055(4) 0.046(4) 0.114(6) 0.009(4) 0.000(4) -0.001(3)
C54 0.056(4) 0.056(4) 0.134(8) -0.024(5) 0.012(5) 0.008(3)
C48 0.074(5) 0.090(6) 0.088(6) -0.008(5) -0.029(5) -0.002(4)
C49 0.050(4) 0.085(5) 0.081(5) -0.016(4) -0.004(4) -0.003(4)
C60 0.117(7) 0.064(4) 0.041(3) 0.001(3) 0.021(4) -0.014(4)
C47 0.087(6) 0.125(7) 0.050(4) -0.018(4) -0.020(4) -0.004(5)
P2 0.0393(8) 0.0528(9) 0.0479(8) 0.0022(7) 0.0043(6) 0.0028(6)
C19 0.046(3) 0.053(3) 0.047(3) 0.004(3) 0.004(2) -0.003(3)
C6 0.046(3) 0.054(3) 0.042(3) 0.014(3) 0.000(2) 0.004(3)
C13 0.035(3) 0.063(4) 0.052(3) 0.000(3) 0.003(2) 0.000(3)
C7 0.048(3) 0.050(3) 0.053(3) 0.003(3) 0.002(3) 0.005(3)
C5 0.050(4) 0.074(4) 0.045(3) 0.013(3) -0.001(3) 0.022(3)
C24 0.043(3) 0.066(4) 0.060(4) 0.005(3) -0.008(3) -0.010(3)
C15 0.064(4) 0.091(5) 0.048(4) 0.019(3) -0.001(3) -0.013(4)
C1 0.036(3) 0.051(3) 0.048(3) 0.002(2) 0.003(2) 0.001(2)
C4 0.045(4) 0.093(5) 0.059(4) -0.008(4) 0.008(3) -0.003(3)
C14 0.049(3) 0.070(4) 0.050(3) 0.019(3) 0.008(3) -0.009(3)
C16 0.051(4) 0.097(6) 0.065(4) -0.001(4) -0.011(3) -0.005(4)
C8 0.048(4) 0.057(4) 0.076(4) 0.005(3) 0.003(3) 0.012(3)
C12 0.065(4) 0.050(4) 0.093(5) -0.005(4) -0.018(4) 0.012(3)
C20 0.103(6) 0.078(5) 0.054(4) 0.002(4) -0.008(4) -0.030(5)
C23 0.059(4) 0.093(6) 0.060(4) 0.020(4) -0.011(3) -0.012(4)
C2 0.066(4) 0.046(4) 0.088(5) 0.004(3) 0.020(4) 0.001(3)
C9 0.072(5) 0.055(4) 0.103(6) -0.002(4) 0.017(5) 0.021(4)
C3 0.076(5) 0.061(4) 0.099(6) -0.004(4) 0.036(4) -0.022(4)
C18 0.048(4) 0.164(9) 0.046(4) -0.005(4) 0.008(3) -0.015(5)
C10 0.097(6) 0.054(4) 0.095(6) -0.010(4) 0.001(5) -0.004(4)
C22 0.084(6) 0.081(5) 0.081(5) 0.027(4) -0.002(4) -0.023(4)
C11 0.082(5) 0.056(4) 0.106(6) -0.007(4) -0.031(5) -0.003(4)
C17 0.042(4) 0.161(9) 0.065(5) -0.006(5) 0.004(3) -0.017(5)
C21 0.121(7) 0.073(5) 0.081(6) 0.005(4) 0.003(5) -0.047(5)
P3 0.0326(6) 0.0472(7) 0.0306(6) -0.0044(5) 0.0022(5) -0.0119(6)
C37 0.039(3) 0.055(3) 0.030(2) -0.009(2) 0.004(2) -0.018(2)
C39 0.041(3) 0.045(3) 0.031(2) 0.000(2) -0.004(2) -0.011(2)
C31 0.029(2) 0.052(3) 0.038(3) 0.003(2) -0.001(2) -0.010(2)
C25 0.033(3) 0.049(3) 0.049(3) -0.008(2) 0.005(2) -0.012(2)
C102 0.039(3) 0.063(4) 0.042(3) -0.012(3) 0.004(2) -0.010(3)
C40 0.050(3) 0.073(4) 0.034(3) -0.007(3) 0.001(2) -0.007(3)
C42 0.089(5) 0.074(5) 0.034(3) -0.003(3) -0.012(3) -0.030(4)
C38 0.054(4) 0.054(4) 0.058(4) -0.003(3) -0.010(3) -0.015(3)
C32 0.039(3) 0.055(3) 0.048(3) 0.001(3) -0.004(2) -0.008(2)
C26 0.053(4) 0.064(4) 0.050(3) -0.017(3) 0.012(3) -0.013(3)
C101 0.036(3) 0.104(6) 0.041(3) -0.004(3) -0.002(2) -0.019(3)
C43 0.075(5) 0.075(4) 0.042(3) 0.007(3) -0.018(3) -0.039(4)
C44 0.052(3) 0.069(4) 0.042(3) 0.008(3) -0.006(3) -0.030(3)
C41 0.080(5) 0.082(5) 0.035(3) -0.010(3) 0.006(3) -0.011(4)
C33 0.056(4) 0.050(4) 0.077(5) 0.007(3) -0.003(3) -0.009(3)
C34 0.060(4) 0.078(5) 0.079(5) 0.035(4) -0.007(4) -0.004(4)
C35 0.069(5) 0.118(7) 0.050(4) 0.032(4) -0.015(3) -0.017(5)
C27 0.067(5) 0.073(5) 0.078(5) -0.030(4) 0.035(4) -0.028(4)
C100 0.055(4) 0.106(6) 0.063(4) 0.022(4) -0.019(3) -0.045(4)
C28 0.065(5) 0.055(4) 0.126(7) -0.025(5) 0.041(5) -0.012(4)
C99 0.077(5) 0.063(4) 0.086(5) 0.010(4) -0.030(4) -0.040(4)
C36 0.058(4) 0.083(5) 0.042(3) 0.008(3) -0.012(3) -0.019(3)
C30 0.062(4) 0.058(4) 0.067(4) 0.001(3) 0.009(3) 0.002(3)
C29 0.071(5) 0.064(5) 0.116(7) -0.001(5) 0.013(5) 0.010(4)
O47 0.128(6) 0.153(6) 0.070(4) -0.008(4) -0.007(4) -0.055(5)
N3 0.094(5) 0.068(4) 0.080(4) 0.005(3) 0.023(4) -0.025(3)
C97 0.072(5) 0.082(5) 0.074(5) 0.007(4) 0.002(4) -0.020(4)
C85 0.072(10) 0.067(9) 0.064(9) 0.011(8) 0.011(8) -0.012(9)
C98 0.142(8) 0.083(6) 0.098(6) -0.018(5) 0.057(6) -0.054(6)
C90 0.078(11) 0.078(10) 0.077(10) 0.013(8) -0.014(8) -0.018(9)
C86 0.128(14) 0.089(12) 0.103(12) 0.019(11) -0.004(11) 0.004(11)
C88 0.130(14) 0.096(13) 0.093(12) -0.012(10) -0.043(11) 0.014(11)
C89 0.104(13) 0.095(11) 0.091(11) -0.001(9) -0.031(10) -0.012(10)
C87 0.153(15) 0.103(13) 0.105(13) 0.000(11) -0.044(12) 0.009(12)
O45 0.134(13) 0.164(15) 0.101(10) 0.054(10) 0.046(9) 0.014(11)
N1 0.075(8) 0.117(10) 0.069(7) 0.043(7) -0.016(6) 0.016(7)
C69 0.056(5) 0.060(8) 0.048(6) 0.011(6) -0.012(4) -0.001(6)
C71 0.057(9) 0.093(12) 0.091(12) 0.035(10) -0.027(9) -0.005(9)
C75 0.069(18) 0.11(3) 0.056(13) 0.034(15) 0.003(12) 0.027(18)
C74 0.085(11) 0.067(9) 0.073(10) 0.030(8) -0.015(9) 0.018(8)
C70 0.084(12) 0.101(13) 0.083(11) 0.060(10) -0.036(9) -0.010(10)
C72 0.071(11) 0.105(14) 0.122(16) 0.049(13) -0.012(11) -0.008(10)
C76 0.076(11) 0.171(16) 0.108(13) 0.065(13) -0.008(10) 0.016(12)
C73 0.15(4) 0.08(2) 0.11(4) 0.05(2) -0.01(3) -0.04(2)
O46 0.058(6) 0.141(11) 0.134(11) -0.003(9) 0.005(6) -0.040(7)
N2 0.057(5) 0.057(6) 0.061(6) 0.002(5) -0.010(4) -0.023(5)
C84 0.081(15) 0.10(2) 0.060(8) -0.009(10) -0.004(7) -0.026(13)
C78 0.070(7) 0.090(10) 0.051(7) -0.014(6) -0.007(5) -0.038(7)
C79 0.081(10) 0.117(16) 0.087(11) -0.040(12) 0.013(8) -0.056(12)
C82 0.062(7) 0.070(8) 0.067(7) -0.016(6) -0.017(5) -0.028(6)
C80 0.091(11) 0.127(15) 0.089(11) -0.045(10) 0.022(9) -0.057(11)
C81 0.095(14) 0.10(3) 0.081(19) -0.05(2) 0.013(13) -0.043(16)
C83 0.057(6) 0.087(12) 0.079(10) 0.003(10) -0.015(5) -0.027(8)
C77 0.052(4) 0.049(11) 0.050(4) 0.001(8) -0.014(3) -0.012(7)
C91 0.074(10) 0.076(10) 0.105(12) 0.024(10) -0.005(10) -0.026(9)
C96 0.101(14) 0.082(11) 0.131(14) 0.011(10) -0.043(11) -0.041(10)
C95 0.125(16) 0.108(13) 0.146(15) 0.008(11) -0.062(13) -0.027(11)
C94 0.132(16) 0.129(16) 0.142(16) 0.029(13) -0.062(13) -0.014(13)
C93 0.121(15) 0.122(17) 0.150(17) 0.020(15) -0.022(14) 0.003(14)
C92 0.088(12) 0.097(13) 0.127(14) 0.058(11) -0.004(11) 0.002(10)
O7 0.028(8) 0.023(7) 0.037(8) 0.009(6) -0.009(6) -0.005(6)
O2 0.047(10) 0.030(8) 0.021(7) -0.001(6) -0.010(7) -0.003(7)
O5 0.023(8) 0.029(8) 0.049(10) 0.001(7) -0.006(7) -0.004(6)
O4 0.042(9) 0.035(9) 0.025(8) 0.001(6) -0.003(7) -0.013(7)

loop_
_atom_type_symbol
_atom_type_description
_atom_type_scat_dispersion_real
_atom_type_scat_dispersion_imag
_atom_type_scat_source
C C 0.0033 0.0016 'International Tables Vol C Tables 4.2.6.8 and 6.1.1.4'
H H 0.0000 0.0000 'International Tables Vol C Tables 4.2.6.8 and 6.1.1.4'
Mo Mo -1.6832 0.6857 'International Tables Vol C Tables 4.2.6.8 and 6.1.1.4'
N N 0.0061 0.0033 'International Tables Vol C Tables 4.2.6.8 and 6.1.1.4'
O O 0.0106 0.0060 'International Tables Vol C Tables 4.2.6.8 and 6.1.1.4'
P P 0.1023 0.0942 'International Tables Vol C Tables 4.2.6.8 and 6.1.1.4'

loop_
_geom_angle_atom_site_label_1
_geom_angle_atom_site_label_2
_geom_angle_atom_site_label_3
_geom_angle
_geom_angle_site_symmetry_1
_geom_angle_site_symmetry_3
_geom_angle_publ_flag
O26 Mo11 O27 153.62(16) . . ?
O26 Mo11 O25 86.29(15) . . ?
O26 Mo11 O6 71.36(13) . . ?
O26 Mo11 O7 102.4(4) . . ?
O27 Mo11 O25 81.87(15) . . ?
O27 Mo11 O6 82.40(14) . . ?
O27 Mo11 O7 56.3(4) . . ?
O25 Mo11 O6 69.40(13) . . ?
O25 Mo11 O7 97.2(4) . . ?
O29 Mo11 O26 94.51(16) . . ?
O29 Mo11 O27 86.23(15) . . ?
O29 Mo11 O25 153.98(16) . . ?
O29 Mo11 O6 86.18(15) . . ?
O29 Mo11 O7 57.2(4) . . ?
O43 Mo11 O26 102.36(18) . . ?
O43 Mo11 O27 102.84(18) . . ?
O43 Mo11 O25 99.80(18) . . ?
O43 Mo11 O29 105.39(19) . . ?
O43 Mo11 O6 167.46(17) . . ?
O43 Mo11 O7 150.7(4) . . ?
O20 Mo8 O32 96.17(16) . . ?
O20 Mo8 O19 85.47(14) . . ?
O20 Mo8 O8 88.70(14) . . ?
O20 Mo8 O31 157.04(16) . . ?
O20 Mo8 O4 59.0(4) . . ?
O32 Mo8 O19 155.89(16) . . ?
O32 Mo8 O8 72.62(14) . . ?
O32 Mo8 O31 87.00(16) . . ?
O32 Mo8 O4 101.7(4) . . ?
O19 Mo8 O8 83.39(13) . . ?
O19 Mo8 O31 82.64(15) . . ?
O19 Mo8 O4 58.7(4) . . ?
O31 Mo8 O8 70.49(14) . . ?
O31 Mo8 O4 98.1(4) . . ?
O40 Mo8 O20 102.87(19) . . ?
O40 Mo8 O32 101.56(19) . . ?
O40 Mo8 O19 101.50(18) . . ?
O40 Mo8 O8 167.68(17) . . ?
O40 Mo8 O31 98.72(19) . . ?
O40 Mo8 O4 151.9(4) . . ?
O18 Mo7 O20 86.30(14) . . ?
O18 Mo7 O17 156.50(16) . . ?
O18 Mo7 O15 95.08(16) . . ?
O18 Mo7 O3 87.53(14) . . ?
O18 Mo7 O4 60.2(4) . . ?
O20 Mo7 O17 82.86(14) . . ?
O20 Mo7 O3 84.11(13) . . ?
O20 Mo7 O4 58.6(4) . . ?
O17 Mo7 O3 70.69(14) . . ?
O17 Mo7 O4 96.5(4) . . ?
O15 Mo7 O20 155.96(16) . . ?
O15 Mo7 O17 86.69(15) . . ?
O15 Mo7 O3 72.00(14) . . ?
O15 Mo7 O4 101.5(4) . . ?
O39 Mo7 O18 103.25(19) . . ?
O39 Mo7 O20 101.85(18) . . ?
O39 Mo7 O17 99.36(19) . . ?
O39 Mo7 O15 101.17(19) . . ?
O39 Mo7 O3 167.89(17) . . ?
O39 Mo7 O4 152.9(4) . . ?
O24 Mo10 O6 69.59(13) . . ?
O24 Mo10 O5 95.7(4) . . ?
O25 Mo10 O24 86.83(15) . . ?
O25 Mo10 O21 154.32(16) . . ?
O25 Mo10 O6 71.82(14) . . ?
O25 Mo10 O5 102.5(4) . . ?
O21 Mo10 O24 81.67(15) . . ?
O21 Mo10 O6 82.65(14) . . ?
O21 Mo10 O5 56.4(4) . . ?
O23 Mo10 O24 154.12(17) . . ?
O23 Mo10 O25 95.60(16) . . ?
O23 Mo10 O21 85.35(15) . . ?
O23 Mo10 O6 86.65(15) . . ?
O23 Mo10 O5 58.5(4) . . ?
O42 Mo10 O24 99.79(19) . . ?
O42 Mo10 O25 103.02(19) . . ?
O42 Mo10 O21 101.52(19) . . ?
O42 Mo10 O23 104.7(2) . . ?
O42 Mo10 O6 168.11(18) . . ?
O42 Mo10 O5 150.7(4) . . ?
O14 Mo5 O16 95.24(17) . . ?
O14 Mo5 O12 86.62(15) . . ?
O14 Mo5 O15 155.17(17) . . ?
O14 Mo5 O3 87.19(15) . . ?
O14 Mo5 O2 53.8(4) . . ?
O16 Mo5 O12 155.32(16) . . ?
O16 Mo5 O15 85.98(15) . . ?
O16 Mo5 O3 71.84(14) . . ?
O16 Mo5 O2 102.6(4) . . ?
O12 Mo5 O15 82.36(15) . . ?
O12 Mo5 O3 83.70(14) . . ?
O12 Mo5 O2 59.0(4) . . ?
O37 Mo5 O14 104.01(19) . . ?
O37 Mo5 O16 101.2(2) . . ?
O37 Mo5 O12 102.20(19) . . ?
O37 Mo5 O15 100.04(18) . . ?
O37 Mo5 O3 167.51(17) . . ?
O37 Mo5 O2 148.7(4) . . ?
O15 Mo5 O3 69.58(13) . . ?
O15 Mo5 O2 101.6(4) . . ?
O32 Mo12 O8 69.92(13) . . ?
O32 Mo12 O7 101.8(4) . . ?
O27 Mo12 O32 156.49(16) . . ?
O27 Mo12 O30 95.52(17) . . ?
O27 Mo12 O28 86.78(15) . . ?
O27 Mo12 O8 88.27(15) . . ?
O27 Mo12 O7 55.0(4) . . ?
O30 Mo12 O32 86.20(16) . . ?
O30 Mo12 O28 154.50(16) . . ?
O30 Mo12 O8 71.94(14) . . ?
O30 Mo12 O7 104.0(4) . . ?
O28 Mo12 O32 81.99(15) . . ?
O28 Mo12 O8 82.78(14) . . ?
O28 Mo12 O7 57.1(4) . . ?
O44 Mo12 O32 97.67(17) . . ?
O44 Mo12 O27 104.92(18) . . ?
O44 Mo12 O30 101.39(19) . . ?
O44 Mo12 O28 102.52(19) . . ?
O44 Mo12 O8 165.93(15) . . ?
O44 Mo12 O7 148.8(3) . . ?
O18 Mo1 O11 82.85(15) . . ?
O18 Mo1 O1 84.43(14) . . ?
O18 Mo1 O4 58.0(4) . . ?
O19 Mo1 O18 86.01(15) . . ?
O19 Mo1 O11 157.01(16) . . ?
O19 Mo1 O9 95.84(17) . . ?
O19 Mo1 O1 88.13(14) . . ?
O19 Mo1 O4 59.4(3) . . ?
O11 Mo1 O1 70.85(14) . . ?
O11 Mo1 O4 97.8(4) . . ?
O9 Mo1 O18 156.69(16) . . ?
O9 Mo1 O11 86.80(16) . . ?
O9 Mo1 O1 72.43(15) . . ?
O9 Mo1 O4 103.2(4) . . ?
O33 Mo1 O18 100.81(17) . . ?
O33 Mo1 O19 103.52(18) . . ?
O33 Mo1 O11 98.30(18) . . ?
O33 Mo1 O9 101.33(19) . . ?
O33 Mo1 O1 167.45(16) . . ?
O33 Mo1 O4 151.3(4) . . ?
O26 Mo4 O6 69.80(13) . . ?
O26 Mo4 O2 96.4(4) . . ?
O24 Mo4 O26 87.46(15) . . ?
O24 Mo4 O14 153.45(16) . . ?
O24 Mo4 O6 71.57(14) . . ?
O24 Mo4 O2 103.3(4) . . ?
O14 Mo4 O26 81.72(15) . . ?
O14 Mo4 O6 81.94(14) . . ?
O14 Mo4 O2 54.5(4) . . ?
O13 Mo4 O26 154.81(16) . . ?
O13 Mo4 O24 94.48(17) . . ?
O13 Mo4 O14 85.60(16) . . ?
O13 Mo4 O6 86.96(15) . . ?
O13 Mo4 O2 58.7(4) . . ?
O36 Mo4 O26 98.99(17) . . ?
O36 Mo4 O24 102.70(19) . . ?
O36 Mo4 O14 102.89(19) . . ?
O36 Mo4 O6 167.27(17) . . ?
O36 Mo4 O13 105.03(19) . . ?
O36 Mo4 O2 150.3(4) . . ?
O29 Mo6 O3 83.47(14) . . ?
O29 Mo6 O7 53.0(3) . . ?
O28 Mo6 O29 85.50(15) . . ?
O28 Mo6 O16 154.92(16) . . ?
O28 Mo6 O17 95.36(16) . . ?
O28 Mo6 O3 86.69(15) . . ?
O28 Mo6 O7 57.5(4) . . ?
O16 Mo6 O29 82.42(16) . . ?
O16 Mo6 O3 70.18(13) . . ?
O16 Mo6 O7 97.9(4) . . ?
O17 Mo6 O29 155.52(16) . . ?
O17 Mo6 O16 86.90(15) . . ?
O17 Mo6 O3 72.18(14) . . ?
O17 Mo6 O7 107.4(3) . . ?
O38 Mo6 O29 101.13(17) . . ?
O38 Mo6 O28 105.33(18) . . ?
O38 Mo6 O16 98.54(17) . . ?
O38 Mo6 O17 102.20(17) . . ?
O38 Mo6 O3 167.34(15) . . ?
O38 Mo6 O7 146.8(3) . . ?
O22 Mo2 O9 82.24(16) . . ?
O22 Mo2 O1 83.18(15) . . ?
O22 Mo2 O5 58.5(4) . . ?
O9 Mo2 O1 70.20(14) . . ?
O9 Mo2 O5 101.6(4) . . ?
O21 Mo2 O22 86.03(15) . . ?
O21 Mo2 O9 156.46(17) . . ?
O21 Mo2 O1 88.24(15) . . ?
O21 Mo2 O10 96.56(17) . . ?
O21 Mo2 O5 55.0(4) . . ?
O10 Mo2 O22 155.33(17) . . ?
O10 Mo2 O9 86.07(17) . . ?
O10 Mo2 O1 72.41(15) . . ?
O10 Mo2 O5 103.2(4) . . ?
O34 Mo2 O22 102.63(19) . . ?
O34 Mo2 O9 98.25(18) . . ?
O34 Mo2 O21 104.21(19) . . ?
O34 Mo2 O1 166.48(17) . . ?
O34 Mo2 O10 100.5(2) . . ?
O34 Mo2 O5 149.9(4) . . ?
O35 Mo3 O11 101.88(17) . . ?
O35 Mo3 O12 104.49(19) . . ?
O35 Mo3 O1 166.91(16) . . ?
O35 Mo3 O10 98.74(19) . . ?
O35 Mo3 O13 101.92(18) . . ?
O35 Mo3 O2 147.7(3) . . ?
O11 Mo3 O1 71.69(14) . . ?
O11 Mo3 O10 85.92(17) . . ?
O11 Mo3 O13 154.95(17) . . ?
O11 Mo3 O2 106.3(3) . . ?
O12 Mo3 O11 94.98(17) . . ?
O12 Mo3 O1 87.65(15) . . ?
O12 Mo3 O10 156.01(17) . . ?
O12 Mo3 O13 86.55(16) . . ?
O12 Mo3 O2 58.0(4) . . ?
O10 Mo3 O1 69.83(14) . . ?
O10 Mo3 O2 98.7(4) . . ?
O13 Mo3 O1 83.42(15) . . ?
O13 Mo3 O10 82.85(17) . . ?
O13 Mo3 O2 53.8(4) . . ?
O30 Mo9 O8 70.20(13) . . ?
O30 Mo9 O5 97.4(4) . . ?
O22 Mo9 O30 155.57(16) . . ?
O22 Mo9 O8 87.13(15) . . ?
O22 Mo9 O23 86.26(15) . . ?
O22 Mo9 O31 95.31(17) . . ?
O22 Mo9 O5 58.7(4) . . ?
O23 Mo9 O30 82.33(16) . . ?
O23 Mo9 O8 83.43(14) . . ?
O23 Mo9 O5 53.8(4) . . ?
O31 Mo9 O30 86.54(16) . . ?
O31 Mo9 O8 72.25(14) . . ?
O31 Mo9 O23 155.49(17) . . ?
O31 Mo9 O5 106.6(4) . . ?
O41 Mo9 O30 98.94(18) . . ?
O41 Mo9 O22 104.47(19) . . ?
O41 Mo9 O8 167.60(17) . . ?
O41 Mo9 O23 101.43(19) . . ?
O41 Mo9 O31 101.83(19) . . ?
O41 Mo9 O5 147.8(4) . . ?
O8 P1 O1 108.4(2) . . ?
O6 P1 O8 110.2(2) . . ?
O6 P1 O1 110.1(2) . . ?
O6 P1 O3 110.9(2) . . ?
O3 P1 O8 108.7(2) . . ?
O3 P1 O1 108.4(2) . . ?
O2 P1 O7 103.7(8) . . ?
O5 P1 O7 105.2(8) . . ?
O5 P1 O2 105.8(9) . . ?
O4 P1 O7 112.0(9) . . ?
O4 P1 O2 113.2(9) . . ?
O4 P1 O5 115.8(9) . . ?
Mo11 O26 Mo4 129.35(18) . . ?
Mo7 O18 Mo1 148.5(2) . . ?
Mo8 O20 Mo7 148.8(2) . . ?
Mo8 O32 Mo12 127.2(2) . . ?
Mo12 O27 Mo11 149.2(2) . . ?
Mo4 O24 Mo10 129.01(19) . . ?
Mo10 O25 Mo11 129.26(19) . . ?
Mo12 O30 Mo9 127.8(2) . . ?
Mo9 O22 Mo2 149.4(2) . . ?
Mo11 O29 Mo6 150.6(2) . . ?
Mo1 O19 Mo8 149.16(19) . . ?
Mo6 O28 Mo12 150.4(2) . . ?
Mo5 O14 Mo4 150.9(2) . . ?
Mo5 O16 Mo6 128.45(19) . . ?
Mo8 O8 Mo12 90.21(11) . . ?
Mo8 O8 Mo9 90.40(11) . . ?
Mo9 O8 Mo12 90.01(12) . . ?
P1 O8 Mo8 126.2(2) . . ?
P1 O8 Mo12 124.04(19) . . ?
P1 O8 Mo9 125.0(2) . . ?
Mo6 O17 Mo7 127.3(2) . . ?
Mo3 O11 Mo1 127.2(2) . . ?
Mo1 O9 Mo2 126.7(2) . . ?
Mo2 O21 Mo10 150.0(2) . . ?
Mo10 O23 Mo9 150.2(2) . . ?
Mo10 O6 Mo11 89.47(11) . . ?
Mo10 O6 Mo4 89.64(11) . . ?
Mo4 O6 Mo11 89.38(11) . . ?
P1 O6 Mo11 125.5(2) . . ?
P1 O6 Mo10 125.9(2) . . ?
P1 O6 Mo4 125.5(2) . . ?
Mo3 O12 Mo5 148.6(2) . . ?
Mo9 O31 Mo8 126.8(2) . . ?
Mo1 O1 Mo2 90.61(12) . . ?
Mo1 O1 Mo3 90.18(12) . . ?
Mo2 O1 Mo3 90.02(11) . . ?
P1 O1 Mo1 125.88(19) . . ?
P1 O1 Mo2 124.8(2) . . ?
P1 O1 Mo3 124.5(2) . . ?
Mo2 O10 Mo3 127.7(2) . . ?
Mo7 O15 Mo5 128.0(2) . . ?
Mo4 O13 Mo3 149.9(2) . . ?
Mo7 O3 Mo5 90.35(12) . . ?
Mo7 O3 Mo6 89.80(11) . . ?
Mo6 O3 Mo5 89.49(11) . . ?
P1 O3 Mo7 126.97(19) . . ?
P1 O3 Mo5 124.43(19) . . ?
P1 O3 Mo6 124.61(19) . . ?
C57 P4 C51 111.2(3) . . ?
C57 P4 C45 109.3(3) . . ?
C63 P4 C51 108.5(3) . . ?
C63 P4 C57 107.3(2) . . ?
C63 P4 C45 111.2(3) . . ?
C45 P4 C51 109.3(3) . . ?
C56 C51 P4 121.1(4) . . ?
C56 C51 C52 120.3(5) . . ?
C52 C51 P4 118.5(4) . . ?
C58 C57 P4 120.7(4) . . ?
C62 C57 P4 119.7(4) . . ?
C62 C57 C58 119.5(5) . . ?
C51 C56 H56 120.3 . . ?
C51 C56 C55 119.3(6) . . ?
C55 C56 H56 120.3 . . ?
C64 C63 P4 119.6(4) . . ?
C64 C63 C68 120.4(5) . . ?
C68 C63 P4 119.4(4) . . ?
C50 C45 P4 121.0(4) . . ?
C46 C45 P4 120.0(5) . . ?
C46 C45 C50 119.0(6) . . ?
C57 C58 H58 120.2 . . ?
C59 C58 C57 119.6(6) . . ?
C59 C58 H58 120.2 . . ?
C64 C65 H65 119.9 . . ?
C66 C65 H65 119.9 . . ?
C66 C65 C64 120.2(6) . . ?
C63 C64 C65 119.2(6) . . ?
C63 C64 H64 120.4 . . ?
C65 C64 H64 120.4 . . ?
C51 C52 H52 120.2 . . ?
C53 C52 C51 119.5(7) . . ?
C53 C52 H52 120.2 . . ?
C63 C68 H68 120.3 . . ?
C67 C68 C63 119.4(6) . . ?
C67 C68 H68 120.3 . . ?
C57 C62 H62 119.9 . . ?
C61 C62 C57 120.2(5) . . ?
C61 C62 H62 119.9 . . ?
C65 C66 H66 119.6 . . ?
C65 C66 C67 120.7(6) . . ?
C67 C66 H66 119.6 . . ?
C62 C61 H61 120.0 . . ?
C60 C61 C62 119.9(6) . . ?
C60 C61 H61 120.0 . . ?
C58 C59 H59 120.0 . . ?
C58 C59 C60 120.0(6) . . ?
C60 C59 H59 120.0 . . ?
C45 C50 H50 120.0 . . ?
C49 C50 C45 120.0(6) . . ?
C49 C50 H50 120.0 . . ?
C68 C67 H67 120.0 . . ?
C66 C67 C68 120.0(7) . . ?
C66 C67 H67 120.0 . . ?
C45 C46 H46 120.2 . . ?
C45 C46 C47 119.7(7) . . ?
C47 C46 H46 120.2 . . ?
C52 C53 H53 119.8 . . ?
C52 C53 C54 120.4(7) . . ?
C54 C53 H53 119.8 . . ?
C56 C55 H55 120.0 . . ?
C54 C55 C56 120.0(7) . . ?
C54 C55 H55 120.0 . . ?
C53 C54 H54 119.8 . . ?
C55 C54 C53 120.5(7) . . ?
C55 C54 H54 119.8 . . ?
C49 C48 H48 119.5 . . ?
C49 C48 C47 121.0(7) . . ?
C47 C48 H48 119.5 . . ?
C50 C49 H49 119.9 . . ?
C48 C49 C50 120.1(7) . . ?
C48 C49 H49 119.9 . . ?
C61 C60 C59 120.7(6) . . ?
C61 C60 H60 119.7 . . ?
C59 C60 H60 119.7 . . ?
C46 C47 H47 119.9 . . ?
C48 C47 C46 120.2(7) . . ?
C48 C47 H47 119.9 . . ?
C19 P2 C7 111.5(3) . . ?
C19 P2 C1 109.4(3) . . ?
C13 P2 C19 107.5(3) . . ?
C13 P2 C7 111.4(3) . . ?
C13 P2 C1 111.3(3) . . ?
C1 P2 C7 105.8(3) . . ?
C24 C19 P2 120.8(5) . . ?
C20 C19 P2 120.3(5) . . ?
C20 C19 C24 118.8(6) . . ?
C5 C6 H6 120.0 . . ?
C5 C6 C1 120.0(6) . . ?
C1 C6 H6 120.0 . . ?
C14 C13 P2 122.5(5) . . ?
C14 C13 C18 118.5(6) . . ?
C18 C13 P2 119.0(5) . . ?
C8 C7 P2 121.9(5) . . ?
C8 C7 C12 118.9(6) . . ?
C12 C7 P2 119.2(5) . . ?
C6 C5 H5 119.4 . . ?
C4 C5 C6 121.2(6) . . ?
C4 C5 H5 119.4 . . ?
C19 C24 H24 120.1 . . ?
C23 C24 C19 119.7(6) . . ?
C23 C24 H24 120.1 . . ?
C14 C15 H15 119.6 . . ?
C16 C15 H15 119.6 . . ?
C16 C15 C14 120.8(6) . . ?
C6 C1 P2 121.1(4) . . ?
C6 C1 C2 119.5(5) . . ?
C2 C1 P2 119.3(4) . . ?
C5 C4 H4 120.3 . . ?
C5 C4 C3 119.4(6) . . ?
C3 C4 H4 120.3 . . ?
C13 C14 H14 120.0 . . ?
C15 C14 C13 119.9(6) . . ?
C15 C14 H14 120.0 . . ?
C15 C16 H16 119.9 . . ?
C17 C16 C15 120.2(7) . . ?
C17 C16 H16 119.9 . . ?
C7 C8 H8 120.2 . . ?
C9 C8 C7 119.6(7) . . ?
C9 C8 H8 120.2 . . ?
C7 C12 H12 119.8 . . ?
C11 C12 C7 120.3(6) . . ?
C11 C12 H12 119.8 . . ?
C19 C20 H20 119.7 . . ?
C21 C20 C19 120.6(7) . . ?
C21 C20 H20 119.7 . . ?
C24 C23 H23 119.9 . . ?
C22 C23 C24 120.1(7) . . ?
C22 C23 H23 119.9 . . ?
C1 C2 H2 120.8 . . ?
C3 C2 C1 118.5(6) . . ?
C3 C2 H2 120.8 . . ?
C8 C9 H9 119.3 . . ?
C10 C9 C8 121.3(7) . . ?
C10 C9 H9 119.3 . . ?
C4 C3 C2 121.2(7) . . ?
C4 C3 H3 119.4 . . ?
C2 C3 H3 119.4 . . ?
C13 C18 H18 119.7 . . ?
C17 C18 C13 120.6(7) . . ?
C17 C18 H18 119.7 . . ?
C9 C10 H10 120.2 . . ?
C9 C10 C11 119.7(7) . . ?
C11 C10 H10 120.2 . . ?
C23 C22 H22 119.6 . . ?
C23 C22 C21 120.8(7) . . ?
C21 C22 H22 119.6 . . ?
C12 C11 C10 120.2(8) . . ?
C12 C11 H11 119.9 . . ?
C10 C11 H11 119.9 . . ?
C16 C17 C18 120.0(7) . . ?
C16 C17 H17 120.0 . . ?
C18 C17 H17 120.0 . . ?
C20 C21 H21 120.0 . . ?
C22 C21 C20 119.9(8) . . ?
C22 C21 H21 120.0 . . ?
C37 P3 C31 109.2(2) . . ?
C37 P3 C25 108.9(2) . . ?
C39 P3 C37 109.2(2) . . ?
C39 P3 C31 109.1(2) . . ?
C39 P3 C25 109.6(3) . . ?
C31 P3 C25 110.6(2) . . ?
C102 C37 P3 119.8(4) . . ?
C38 C37 P3 119.9(4) . . ?
C38 C37 C102 120.1(5) . . ?
C40 C39 P3 119.5(4) . . ?
C40 C39 C44 119.8(5) . . ?
C44 C39 P3 120.7(4) . . ?
C32 C31 P3 120.4(4) . . ?
C32 C31 C36 119.7(5) . . ?
C36 C31 P3 119.9(5) . . ?
C26 C25 P3 119.6(5) . . ?
C30 C25 P3 121.0(5) . . ?
C30 C25 C26 119.4(6) . . ?
C37 C102 H102 120.1 . . ?
C101 C102 C37 119.8(6) . . ?
C101 C102 H102 120.1 . . ?
C39 C40 H40 120.1 . . ?
C39 C40 C41 119.7(6) . . ?
C41 C40 H40 120.1 . . ?
C43 C42 H42 119.7 . . ?
C41 C42 H42 119.7 . . ?
C41 C42 C43 120.7(6) . . ?
C37 C38 H38 120.7 . . ?
C37 C38 C99 118.6(6) . . ?
C99 C38 H38 120.7 . . ?
C31 C32 H32 120.4 . . ?
C33 C32 C31 119.1(6) . . ?
C33 C32 H32 120.4 . . ?
C25 C26 H26 120.4 . . ?
C27 C26 C25 119.2(7) . . ?
C27 C26 H26 120.4 . . ?
C102 C101 H101 120.3 . . ?
C100 C101 C102 119.4(6) . . ?
C100 C101 H101 120.3 . . ?
C42 C43 H43 120.1 . . ?
C42 C43 C44 119.8(6) . . ?
C44 C43 H43 120.1 . . ?
C39 C44 H44 120.1 . . ?
C43 C44 C39 119.9(6) . . ?
C43 C44 H44 120.1 . . ?
C40 C41 H41 119.9 . . ?
C42 C41 C40 120.2(6) . . ?
C42 C41 H41 119.9 . . ?
C32 C33 H33 119.7 . . ?
C34 C33 C32 120.5(7) . . ?
C34 C33 H33 119.7 . . ?
C33 C34 H34 119.6 . . ?
C33 C34 C35 120.8(7) . . ?
C35 C34 H34 119.6 . . ?
C34 C35 H35 120.0 . . ?
C34 C35 C36 120.0(7) . . ?
C36 C35 H35 120.0 . . ?
C26 C27 H27 119.5 . . ?
C28 C27 C26 120.9(7) . . ?
C28 C27 H27 119.5 . . ?
C101 C100 H100 119.5 . . ?
C99 C100 C101 120.9(6) . . ?
C99 C100 H100 119.5 . . ?
C27 C28 H28 119.6 . . ?
C27 C28 C29 120.9(7) . . ?
C29 C28 H28 119.6 . . ?
C38 C99 H99 119.5 . . ?
C100 C99 C38 121.0(7) . . ?
C100 C99 H99 119.5 . . ?
C31 C36 H36 120.1 . . ?
C35 C36 C31 119.9(7) . . ?
C35 C36 H36 120.1 . . ?
C25 C30 H30 119.8 . . ?
C25 C30 C29 120.5(7) . . ?
C29 C30 H30 119.8 . . ?
C28 C29 C30 119.1(8) . . ?
C28 C29 H29 120.4 . . ?
C30 C29 H29 120.4 . . ?
C97 N3 C85 120.9(11) . . ?
C97 N3 C98 120.4(8) . . ?
C97 N3 C91 118.8(10) . . ?
C85 N3 C98 118.6(11) . . ?
C91 N3 C98 120.7(10) . . ?
O47 C97 N3 125.0(8) . . ?
O47 C97 H97 117.5 . . ?
N3 C97 H97 117.5 . . ?
N3 C85 C86 113.4(14) . . ?
C90 C85 N3 120.9(13) . . ?
C90 C85 C86 125.6(13) . . ?
N3 C98 H98A 109.5 . . ?
N3 C98 H98B 109.5 . . ?
N3 C98 H98C 109.5 . . ?
H98A C98 H98B 109.5 . . ?
H98A C98 H98C 109.5 . . ?
H98B C98 H98C 109.5 . . ?
C85 C90 H90 120.7 . . ?
C85 C90 C89 118.6(15) . . ?
C89 C90 H90 120.7 . . ?
C85 C86 H86 124.4 . . ?
C87 C86 C85 111.1(15) . . ?
C87 C86 H86 124.4 . . ?
C89 C88 H88 119.0 . . ?
C89 C88 C87 121.9(17) . . ?
C87 C88 H88 119.0 . . ?
C90 C89 H89 121.0 . . ?
C88 C89 C90 118.0(15) . . ?
C88 C89 H89 121.0 . . ?
C86 C87 C88 122.1(18) . . ?
C86 C87 H87 118.9 . . ?
C88 C87 H87 118.9 . . ?
C69 N1 C76 117.1(16) . . ?
C75 N1 C69 122(2) . . ?
C75 N1 C76 121(2) . . ?
C74 C69 N1 119(2) . . ?
C70 C69 N1 120(2) . . ?
C70 C69 C74 121(2) . . ?
C70 C71 H71 120.0 . . ?
C70 C71 C72 119.9(15) . . ?
C72 C71 H71 120.0 . . ?
O45 C75 N1 120(3) . . ?
O45 C75 H75 120.2 . . ?
N1 C75 H75 120.2 . . ?
C69 C74 H74 121.9 . . ?
C69 C74 C73 116(3) . . ?
C73 C74 H74 121.9 . . ?
C69 C70 H70 119.5 . . ?
C71 C70 C69 121.0(17) . . ?
C71 C70 H70 119.5 . . ?
C71 C72 H72 120.7 . . ?
C73 C72 C71 119(3) . . ?
C73 C72 H72 120.7 . . ?
N1 C76 H76A 109.5 . . ?
N1 C76 H76B 109.5 . . ?
N1 C76 H76C 109.5 . . ?
H76A C76 H76B 109.5 . . ?
H76A C76 H76C 109.5 . . ?
H76B C76 H76C 109.5 . . ?
C74 C73 H73 118.7 . . ?
C72 C73 C74 123(4) . . ?
C72 C73 H73 118.7 . . ?
C83 N2 C84 118(2) . . ?
C83 N2 C77 122(3) . . ?
C77 N2 C84 120(4) . . ?
N2 C84 H84A 109.5 . . ?
N2 C84 H84B 109.5 . . ?
N2 C84 H84C 109.5 . . ?
H84A C84 H84B 109.5 . . ?
H84A C84 H84C 109.5 . . ?
H84B C84 H84C 109.5 . . ?
C79 C78 H78 120.6 . . ?
C79 C78 C77 119(3) . . ?
C77 C78 H78 120.6 . . ?
C78 C79 H79 119.8 . . ?
C78 C79 C80 120.5(17) . . ?
C80 C79 H79 119.8 . . ?
C81 C82 H82 119.7 . . ?
C77 C82 H82 119.7 . . ?
C77 C82 C81 121(3) . . ?
C79 C80 H80 119.6 . . ?
C81 C80 C79 121(2) . . ?
C81 C80 H80 119.6 . . ?
C82 C81 H81 120.4 . . ?
C80 C81 C82 119(3) . . ?
C80 C81 H81 120.4 . . ?
O46 C83 N2 125.1(19) . . ?
O46 C83 H83 117.4 . . ?
N2 C83 H83 117.4 . . ?
C78 C77 N2 118(5) . . ?
C82 C77 N2 122(5) . . ?
C82 C77 C78 120(5) . . ?
C96 C91 N3 118.5(10) . . ?
C96 C91 C92 120.0 . . ?
C92 C91 N3 121.5(10) . . ?
C91 C96 H96 120.0 . . ?
C95 C96 C91 120.0 . . ?
C95 C96 H96 120.0 . . ?
C96 C95 H95 120.0 . . ?
C96 C95 C94 120.0 . . ?
C94 C95 H95 120.0 . . ?
C95 C94 H94 120.0 . . ?
C93 C94 C95 120.0 . . ?
C93 C94 H94 120.0 . . ?
C94 C93 H93 120.0 . . ?
C94 C93 C92 120.0 . . ?
C92 C93 H93 120.0 . . ?
C91 C92 H92 120.0 . . ?
C93 C92 C91 120.0 . . ?
C93 C92 H92 120.0 . . ?
Mo11 O7 Mo12 97.2(5) . . ?
Mo11 O7 Mo6 97.1(5) . . ?
Mo12 O7 Mo6 93.5(5) . . ?
P1 O7 Mo11 126.8(9) . . ?
P1 O7 Mo12 118.3(7) . . ?
P1 O7 Mo6 117.1(7) . . ?
Mo5 O2 Mo3 93.0(5) . . ?
Mo4 O2 Mo5 98.0(5) . . ?
Mo4 O2 Mo3 95.7(5) . . ?
P1 O2 Mo5 120.3(8) . . ?
P1 O2 Mo4 126.3(9) . . ?
P1 O2 Mo3 116.3(7) . . ?
Mo10 O5 Mo2 96.5(6) . . ?
Mo10 O5 Mo9 95.3(5) . . ?
Mo2 O5 Mo9 91.8(5) . . ?
P1 O5 Mo10 128.3(9) . . ?
P1 O5 Mo2 119.4(8) . . ?
P1 O5 Mo9 117.4(9) . . ?
Mo8 O4 Mo1 90.9(5) . . ?
Mo7 O4 Mo8 91.7(5) . . ?
Mo7 O4 Mo1 91.1(5) . . ?
P1 O4 Mo8 124.3(9) . . ?
P1 O4 Mo7 126.6(9) . . ?
P1 O4 Mo1 122.2(9) . . ?

loop_
_geom_bond_atom_site_label_1
_geom_bond_atom_site_label_2
_geom_bond_distance
_geom_bond_site_symmetry_2
_geom_bond_publ_flag
Mo11 O26 1.858(3) . ?
Mo11 O27 1.975(3) . ?
Mo11 O25 1.992(3) . ?
Mo11 O29 1.825(4) . ?
Mo11 O6 2.473(3) . ?
Mo11 O43 1.660(3) . ?
Mo11 O7 2.373(14) . ?
Mo8 O20 1.835(3) . ?
Mo8 O32 1.845(3) . ?
Mo8 O19 1.972(3) . ?
Mo8 O8 2.433(3) . ?
Mo8 O31 1.995(4) . ?
Mo8 O40 1.673(4) . ?
Mo8 O4 2.565(15) . ?
Mo7 O18 1.830(3) . ?
Mo7 O20 1.965(3) . ?
Mo7 O17 1.980(3) . ?
Mo7 O15 1.852(3) . ?
Mo7 O3 2.432(3) . ?
Mo7 O39 1.670(4) . ?
Mo7 O4 2.535(16) . ?
Mo10 O24 1.997(4) . ?
Mo10 O25 1.847(3) . ?
Mo10 O21 1.987(4) . ?
Mo10 O23 1.830(4) . ?
Mo10 O6 2.457(4) . ?
Mo10 O42 1.659(4) . ?
Mo10 O5 2.392(16) . ?
Mo5 O14 1.811(4) . ?
Mo5 O16 1.852(4) . ?
Mo5 O12 1.966(4) . ?
Mo5 O37 1.662(4) . ?
Mo5 O15 1.997(4) . ?
Mo5 O3 2.446(3) . ?
Mo5 O2 2.469(17) . ?
Mo12 O32 2.011(4) . ?
Mo12 O27 1.816(4) . ?
Mo12 O30 1.856(4) . ?
Mo12 O28 1.959(4) . ?
Mo12 O8 2.444(3) . ?
Mo12 O44 1.660(3) . ?
Mo12 O7 2.497(15) . ?
Mo1 O18 1.968(3) . ?
Mo1 O19 1.835(3) . ?
Mo1 O11 1.987(4) . ?
Mo1 O9 1.859(4) . ?
Mo1 O33 1.673(3) . ?
Mo1 O1 2.423(4) . ?
Mo1 O4 2.585(16) . ?
Mo4 O26 1.982(3) . ?
Mo4 O24 1.845(4) . ?
Mo4 O14 1.970(4) . ?
Mo4 O6 2.465(3) . ?
Mo4 O13 1.840(4) . ?
Mo4 O36 1.660(3) . ?
Mo4 O2 2.380(15) . ?
Mo6 O29 1.971(4) . ?
Mo6 O28 1.824(4) . ?
Mo6 O16 1.970(4) . ?
Mo6 O17 1.861(4) . ?
Mo6 O38 1.670(3) . ?
Mo6 O3 2.444(3) . ?
Mo6 O7 2.524(15) . ?
Mo2 O22 1.972(4) . ?
Mo2 O9 1.999(4) . ?
Mo2 O21 1.811(4) . ?
Mo2 O1 2.429(4) . ?
Mo2 O10 1.862(4) . ?
Mo2 O34 1.662(4) . ?
Mo2 O5 2.525(15) . ?
Mo3 O35 1.661(3) . ?
Mo3 O11 1.872(4) . ?
Mo3 O12 1.830(4) . ?
Mo3 O1 2.460(4) . ?
Mo3 O10 1.990(4) . ?
Mo3 O13 1.961(4) . ?
Mo3 O2 2.569(15) . ?
Mo9 O30 1.986(4) . ?
Mo9 O22 1.822(4) . ?
Mo9 O8 2.437(4) . ?
Mo9 O23 1.968(4) . ?
Mo9 O31 1.870(4) . ?
Mo9 O41 1.666(4) . ?
Mo9 O5 2.570(16) . ?
P1 O8 1.537(3) . ?
P1 O6 1.504(3) . ?
P1 O1 1.539(4) . ?
P1 O3 1.530(4) . ?
P1 O7 1.592(14) . ?
P1 O2 1.585(14) . ?
P1 O5 1.536(15) . ?
P1 O4 1.421(15) . ?
P4 C51 1.800(5) . ?
P4 C57 1.794(5) . ?
P4 C63 1.793(5) . ?
P4 C45 1.795(6) . ?
C51 C56 1.378(8) . ?
C51 C52 1.394(8) . ?
C57 C58 1.395(7) . ?
C57 C62 1.386(7) . ?
C56 H56 0.9300 . ?
C56 C55 1.394(9) . ?
C63 C64 1.374(8) . ?
C63 C68 1.394(8) . ?
C45 C50 1.386(8) . ?
C45 C46 1.381(8) . ?
C58 H58 0.9300 . ?
C58 C59 1.377(8) . ?
C65 H65 0.9300 . ?
C65 C64 1.396(8) . ?
C65 C66 1.362(10) . ?
C64 H64 0.9300 . ?
C52 H52 0.9300 . ?
C52 C53 1.372(9) . ?
C68 H68 0.9300 . ?
C68 C67 1.380(9) . ?
C62 H62 0.9300 . ?
C62 C61 1.379(8) . ?
C66 H66 0.9300 . ?
C66 C67 1.375(10) . ?
C61 H61 0.9300 . ?
C61 C60 1.364(9) . ?
C59 H59 0.9300 . ?
C59 C60 1.384(10) . ?
C50 H50 0.9300 . ?
C50 C49 1.386(9) . ?
C67 H67 0.9300 . ?
C46 H46 0.9300 . ?
C46 C47 1.389(10) . ?
C53 H53 0.9300 . ?
C53 C54 1.372(11) . ?
C55 H55 0.9300 . ?
C55 C54 1.371(11) . ?
C54 H54 0.9300 . ?
C48 H48 0.9300 . ?
C48 C49 1.347(10) . ?
C48 C47 1.357(11) . ?
C49 H49 0.9300 . ?
C60 H60 0.9300 . ?
C47 H47 0.9300 . ?
P2 C19 1.794(6) . ?
P2 C13 1.786(6) . ?
P2 C7 1.800(6) . ?
P2 C1 1.795(5) . ?
C19 C24 1.390(8) . ?
C19 C20 1.390(9) . ?
C6 H6 0.9300 . ?
C6 C5 1.369(8) . ?
C6 C1 1.374(8) . ?
C13 C14 1.378(8) . ?
C13 C18 1.386(8) . ?
C7 C8 1.385(8) . ?
C7 C12 1.393(9) . ?
C5 H5 0.9300 . ?
C5 C4 1.354(10) . ?
C24 H24 0.9300 . ?
C24 C23 1.389(9) . ?
C15 H15 0.9300 . ?
C15 C14 1.377(9) . ?
C15 C16 1.358(9) . ?
C1 C2 1.402(8) . ?
C4 H4 0.9300 . ?
C4 C3 1.371(10) . ?
C14 H14 0.9300 . ?
C16 H16 0.9300 . ?
C16 C17 1.354(10) . ?
C8 H8 0.9300 . ?
C8 C9 1.375(10) . ?
C12 H12 0.9300 . ?
C12 C11 1.366(10) . ?
C20 H20 0.9300 . ?
C20 C21 1.373(10) . ?
C23 H23 0.9300 . ?
C23 C22 1.361(11) . ?
C2 H2 0.9300 . ?
C2 C3 1.378(9) . ?
C9 H9 0.9300 . ?
C9 C10 1.355(11) . ?
C3 H3 0.9300 . ?
C18 H18 0.9300 . ?
C18 C17 1.377(10) . ?
C10 H10 0.9300 . ?
C10 C11 1.379(10) . ?
C22 H22 0.9300 . ?
C22 C21 1.365(11) . ?
C11 H11 0.9300 . ?
C17 H17 0.9300 . ?
C21 H21 0.9300 . ?
P3 C37 1.793(5) . ?
P3 C39 1.793(5) . ?
P3 C31 1.793(5) . ?
P3 C25 1.800(5) . ?
C37 C102 1.395(8) . ?
C37 C38 1.374(8) . ?
C39 C40 1.380(7) . ?
C39 C44 1.399(7) . ?
C31 C32 1.388(8) . ?
C31 C36 1.394(7) . ?
C25 C26 1.387(8) . ?
C25 C30 1.378(9) . ?
C102 H102 0.9300 . ?
C102 C101 1.380(8) . ?
C40 H40 0.9300 . ?
C40 C41 1.388(8) . ?
C42 H42 0.9300 . ?
C42 C43 1.376(10) . ?
C42 C41 1.372(10) . ?
C38 H38 0.9300 . ?
C38 C99 1.394(9) . ?
C32 H32 0.9300 . ?
C32 C33 1.385(8) . ?
C26 H26 0.9300 . ?
C26 C27 1.382(9) . ?
C101 H101 0.9300 . ?
C101 C100 1.370(10) . ?
C43 H43 0.9300 . ?
C43 C44 1.383(8) . ?
C44 H44 0.9300 . ?
C41 H41 0.9300 . ?
C33 H33 0.9300 . ?
C33 C34 1.364(10) . ?
C34 H34 0.9300 . ?
C34 C35 1.367(11) . ?
C35 H35 0.9300 . ?
C35 C36 1.375(10) . ?
C27 H27 0.9300 . ?
C27 C28 1.346(11) . ?
C100 H100 0.9300 . ?
C100 C99 1.349(11) . ?
C28 H28 0.9300 . ?
C28 C29 1.372(12) . ?
C99 H99 0.9300 . ?
C36 H36 0.9300 . ?
C30 H30 0.9300 . ?
C30 C29 1.384(9) . ?
C29 H29 0.9300 . ?
O47 C97 1.210(9) . ?
N3 C97 1.336(9) . ?
N3 C85 1.395(14) . ?
N3 C98 1.447(9) . ?
N3 C91 1.442(12) . ?
C97 H97 0.9300 . ?
C85 C90 1.354(14) . ?
C85 C86 1.464(11) . ?
C98 H98A 0.9600 . ?
C98 H98B 0.9600 . ?
C98 H98C 0.9600 . ?
C90 H90 0.9300 . ?
C90 C89 1.387(15) . ?
C86 H86 0.9300 . ?
C86 C87 1.386(17) . ?
C88 H88 0.9300 . ?
C88 C89 1.383(16) . ?
C88 C87 1.388(16) . ?
C89 H89 0.9300 . ?
C87 H87 0.9300 . ?
O45 C75 1.25(5) . ?
N1 C69 1.42(3) . ?
N1 C75 1.35(5) . ?
N1 C76 1.43(2) . ?
C69 C74 1.38(3) . ?
C69 C70 1.37(3) . ?
C71 H71 0.9300 . ?
C71 C70 1.36(2) . ?
C71 C72 1.38(2) . ?
C75 H75 0.9300 . ?
C74 H74 0.9300 . ?
C74 C73 1.40(6) . ?
C70 H70 0.9300 . ?
C72 H72 0.9300 . ?
C72 C73 1.35(5) . ?
C76 H76A 0.9600 . ?
C76 H76B 0.9600 . ?
C76 H76C 0.9600 . ?
C73 H73 0.9300 . ?
O46 C83 1.22(2) . ?
N2 C84 1.44(4) . ?
N2 C83 1.34(2) . ?
N2 C77 1.41(8) . ?
C84 H84A 0.9600 . ?
C84 H84B 0.9600 . ?
C84 H84C 0.9600 . ?
C78 H78 0.9300 . ?
C78 C79 1.38(2) . ?
C78 C77 1.39(7) . ?
C79 H79 0.9300 . ?
C79 C80 1.39(2) . ?
C82 H82 0.9300 . ?
C82 C81 1.40(5) . ?
C82 C77 1.37(7) . ?
C80 H80 0.9300 . ?
C80 C81 1.34(5) . ?
C81 H81 0.9300 . ?
C83 H83 0.9300 . ?
C91 C96 1.3900 . ?
C91 C92 1.3900 . ?
C96 H96 0.9300 . ?
C96 C95 1.3900 . ?
C95 H95 0.9300 . ?
C95 C94 1.3900 . ?
C94 H94 0.9300 . ?
C94 C93 1.3900 . ?
C93 H93 0.9300 . ?
C93 C92 1.3900 . ?
C92 H92 0.9300 . ?

loop_
_geom_torsion_atom_site_label_1
_geom_torsion_atom_site_label_2
_geom_torsion_atom_site_label_3
_geom_torsion_atom_site_label_4
_geom_torsion
_geom_torsion_site_symmetry_1
_geom_torsion_site_symmetry_2
_geom_torsion_site_symmetry_3
_geom_torsion_site_symmetry_4
_geom_torsion_publ_flag
O26 Mo11 O29 Mo6 121.8(5) . . . . ?
O26 Mo4 O24 Mo10 65.2(2) . . . . ?
O26 Mo4 O13 Mo3 27.8(8) . . . . ?
O18 Mo7 O15 Mo5 -88.3(2) . . . . ?
O18 Mo1 O19 Mo8 -36.8(4) . . . . ?
O18 Mo1 O9 Mo2 5.0(6) . . . . ?
O20 Mo8 O32 Mo12 -88.8(3) . . . . ?
O20 Mo7 O18 Mo1 -36.2(4) . . . . ?
O20 Mo7 O15 Mo5 4.0(5) . . . . ?
O32 Mo8 O20 Mo7 118.2(4) . . . . ?
O32 Mo12 O27 Mo11 30.0(7) . . . . ?
O32 Mo12 O30 Mo9 68.7(3) . . . . ?
O27 Mo11 O26 Mo4 2.9(5) . . . . ?
O27 Mo11 O29 Mo6 -31.7(5) . . . . ?
O27 Mo12 O30 Mo9 -87.7(3) . . . . ?
O24 Mo10 O25 Mo11 67.2(2) . . . . ?
O24 Mo10 O23 Mo9 27.0(7) . . . . ?
O24 Mo4 O13 Mo3 121.4(5) . . . . ?
O25 Mo11 O26 Mo4 66.2(2) . . . . ?
O25 Mo11 O29 Mo6 31.0(7) . . . . ?
O25 Mo10 O23 Mo9 121.3(5) . . . . ?
O30 Mo12 O27 Mo11 123.2(4) . . . . ?
O30 Mo9 O22 Mo2 29.2(8) . . . . ?
O30 Mo9 O31 Mo8 67.7(3) . . . . ?
O22 Mo2 O21 Mo10 -34.8(5) . . . . ?
O22 Mo2 O10 Mo3 7.9(6) . . . . ?
O22 Mo9 O31 Mo8 -87.9(3) . . . . ?
O29 Mo11 O26 Mo4 -87.7(3) . . . . ?
O29 Mo6 O28 Mo12 -32.1(5) . . . . ?
O29 Mo6 O17 Mo7 3.4(5) . . . . ?
O35 Mo3 O11 Mo1 166.2(3) . . . . ?
O35 Mo3 O12 Mo5 -135.0(4) . . . . ?
O19 Mo8 O20 Mo7 -37.7(4) . . . . ?
O19 Mo8 O32 Mo12 3.9(5) . . . . ?
O19 Mo1 O9 Mo2 -88.5(3) . . . . ?
O28 Mo12 O27 Mo11 -31.3(4) . . . . ?
O28 Mo12 O30 Mo9 6.4(6) . . . . ?
O28 Mo6 O17 Mo7 -87.5(2) . . . . ?
O14 Mo5 O16 Mo6 -87.1(3) . . . . ?
O14 Mo4 O24 Mo10 -0.5(5) . . . . ?
O14 Mo4 O13 Mo3 -32.0(5) . . . . ?
O16 Mo5 O14 Mo4 123.9(4) . . . . ?
O16 Mo6 O28 Mo12 29.2(7) . . . . ?
O16 Mo6 O17 Mo7 67.4(2) . . . . ?
O8 Mo8 O20 Mo7 45.8(4) . . . . ?
O8 Mo8 O32 Mo12 -2.1(2) . . . . ?
O8 Mo12 O27 Mo11 51.5(4) . . . . ?
O8 Mo12 O30 Mo9 -1.4(2) . . . . ?
O8 Mo9 O22 Mo2 50.7(5) . . . . ?
O8 Mo9 O31 Mo8 -2.6(2) . . . . ?
O8 P1 O6 Mo11 -65.1(3) . . . . ?
O8 P1 O6 Mo10 55.0(3) . . . . ?
O8 P1 O6 Mo4 175.5(2) . . . . ?
O8 P1 O1 Mo1 55.0(3) . . . . ?
O8 P1 O1 Mo2 -66.2(3) . . . . ?
O8 P1 O1 Mo3 175.2(2) . . . . ?
O8 P1 O3 Mo7 -62.9(3) . . . . ?
O8 P1 O3 Mo5 175.4(2) . . . . ?
O8 P1 O3 Mo6 58.0(3) . . . . ?
O17 Mo7 O18 Mo1 26.3(7) . . . . ?
O17 Mo7 O15 Mo5 68.2(2) . . . . ?
O17 Mo6 O28 Mo12 123.3(5) . . . . ?
O11 Mo1 O19 Mo8 24.3(7) . . . . ?
O11 Mo1 O9 Mo2 68.6(3) . . . . ?
O11 Mo3 O12 Mo5 121.3(4) . . . . ?
O9 Mo1 O19 Mo8 119.9(4) . . . . ?
O9 Mo2 O21 Mo10 25.4(8) . . . . ?
O9 Mo2 O10 Mo3 69.6(3) . . . . ?
O21 Mo10 O25 Mo11 3.9(5) . . . . ?
O21 Mo10 O23 Mo9 -32.9(5) . . . . ?
O21 Mo2 O10 Mo3 -86.9(3) . . . . ?
O38 Mo6 O28 Mo12 -132.4(5) . . . . ?
O38 Mo6 O17 Mo7 165.5(2) . . . . ?
O23 Mo10 O25 Mo11 -87.0(3) . . . . ?
O23 Mo9 O22 Mo2 -32.9(5) . . . . ?
O23 Mo9 O31 Mo8 4.8(6) . . . . ?
O33 Mo1 O19 Mo8 -136.9(4) . . . . ?
O33 Mo1 O9 Mo2 166.4(3) . . . . ?
O6 Mo11 O26 Mo4 -3.3(2) . . . . ?
O6 Mo11 O29 Mo6 50.9(5) . . . . ?
O6 Mo10 O25 Mo11 -2.4(2) . . . . ?
O6 Mo10 O23 Mo9 50.0(5) . . . . ?
O6 Mo4 O24 Mo10 -4.4(2) . . . . ?
O6 Mo4 O13 Mo3 50.2(5) . . . . ?
O6 P1 O8 Mo8 174.9(2) . . . . ?
O6 P1 O8 Mo12 54.9(3) . . . . ?
O6 P1 O8 Mo9 -63.4(3) . . . . ?
O6 P1 O1 Mo1 175.7(2) . . . . ?
O6 P1 O1 Mo2 54.4(3) . . . . ?
O6 P1 O1 Mo3 -64.1(3) . . . . ?
O6 P1 O3 Mo7 175.8(2) . . . . ?
O6 P1 O3 Mo5 54.1(3) . . . . ?
O6 P1 O3 Mo6 -63.3(3) . . . . ?
O12 Mo5 O14 Mo4 -31.5(5) . . . . ?
O12 Mo5 O16 Mo6 6.2(6) . . . . ?
O12 Mo3 O11 Mo1 -87.8(3) . . . . ?
O31 Mo8 O20 Mo7 21.3(7) . . . . ?
O31 Mo8 O32 Mo12 68.4(3) . . . . ?
O31 Mo9 O22 Mo2 122.6(5) . . . . ?
O37 Mo5 O14 Mo4 -133.2(5) . . . . ?
O37 Mo5 O16 Mo6 167.5(3) . . . . ?
O1 Mo1 O19 Mo8 47.8(4) . . . . ?
O1 Mo1 O9 Mo2 -2.3(2) . . . . ?
O1 Mo2 O21 Mo10 48.5(5) . . . . ?
O1 Mo2 O10 Mo3 -0.8(2) . . . . ?
O1 Mo3 O11 Mo1 -1.9(2) . . . . ?
O1 Mo3 O12 Mo5 49.9(4) . . . . ?
O1 P1 O8 Mo8 -64.4(3) . . . . ?
O1 P1 O8 Mo12 175.5(2) . . . . ?
O1 P1 O8 Mo9 57.2(3) . . . . ?
O1 P1 O6 Mo11 175.4(2) . . . . ?
O1 P1 O6 Mo10 -64.5(3) . . . . ?
O1 P1 O6 Mo4 55.9(3) . . . . ?
O1 P1 O3 Mo7 54.7(3) . . . . ?
O1 P1 O3 Mo5 -67.0(3) . . . . ?
O1 P1 O3 Mo6 175.7(2) . . . . ?
O10 Mo2 O21 Mo10 120.6(5) . . . . ?
O10 Mo3 O11 Mo1 68.2(3) . . . . ?
O10 Mo3 O12 Mo5 30.2(7) . . . . ?
O15 Mo7 O18 Mo1 119.7(4) . . . . ?
O15 Mo5 O14 Mo4 32.1(7) . . . . ?
O15 Mo5 O16 Mo6 68.1(3) . . . . ?
O13 Mo4 O24 Mo10 -89.7(3) . . . . ?
O13 Mo3 O11 Mo1 4.7(6) . . . . ?
O13 Mo3 O12 Mo5 -33.6(4) . . . . ?
O40 Mo8 O20 Mo7 -138.5(4) . . . . ?
O40 Mo8 O32 Mo12 166.7(3) . . . . ?
O3 Mo7 O18 Mo1 48.1(4) . . . . ?
O3 Mo7 O15 Mo5 -2.6(2) . . . . ?
O3 Mo5 O14 Mo4 52.4(4) . . . . ?
O3 Mo5 O16 Mo6 -1.8(2) . . . . ?
O3 Mo6 O28 Mo12 51.6(5) . . . . ?
O3 Mo6 O17 Mo7 -2.7(2) . . . . ?
O3 P1 O8 Mo8 53.2(3) . . . . ?
O3 P1 O8 Mo12 -66.9(3) . . . . ?
O3 P1 O8 Mo9 174.8(2) . . . . ?
O3 P1 O6 Mo11 55.4(3) . . . . ?
O3 P1 O6 Mo10 175.5(2) . . . . ?
O3 P1 O6 Mo4 -64.1(3) . . . . ?
O3 P1 O1 Mo1 -62.8(3) . . . . ?
O3 P1 O1 Mo2 176.0(2) . . . . ?
O3 P1 O1 Mo3 57.4(3) . . . . ?
O42 Mo10 O25 Mo11 166.5(2) . . . . ?
O42 Mo10 O23 Mo9 -133.6(5) . . . . ?
O44 Mo12 O27 Mo11 -133.4(4) . . . . ?
O44 Mo12 O30 Mo9 165.8(3) . . . . ?
O39 Mo7 O18 Mo1 -137.5(4) . . . . ?
O39 Mo7 O15 Mo5 167.1(3) . . . . ?
O34 Mo2 O21 Mo10 -136.8(5) . . . . ?
O34 Mo2 O10 Mo3 167.3(3) . . . . ?
O36 Mo4 O24 Mo10 163.8(2) . . . . ?
O36 Mo4 O13 Mo3 -134.2(5) . . . . ?
O43 Mo11 O26 Mo4 165.4(3) . . . . ?
O43 Mo11 O29 Mo6 -134.0(5) . . . . ?
O41 Mo9 O22 Mo2 -133.7(5) . . . . ?
O41 Mo9 O31 Mo8 166.1(3) . . . . ?
P4 C51 C56 C55 -174.3(5) . . . . ?
P4 C51 C52 C53 174.6(5) . . . . ?
P4 C57 C58 C59 -179.5(5) . . . . ?
P4 C57 C62 C61 179.4(5) . . . . ?
P4 C63 C64 C65 -170.1(4) . . . . ?
P4 C63 C68 C67 171.3(5) . . . . ?
P4 C45 C50 C49 -179.5(5) . . . . ?
P4 C45 C46 C47 179.4(6) . . . . ?
C51 P4 C57 C58 67.5(6) . . . . ?
C51 P4 C57 C62 -113.7(5) . . . . ?
C51 P4 C63 C64 -155.4(4) . . . . ?
C51 P4 C63 C68 33.5(5) . . . . ?
C51 P4 C45 C50 -140.6(5) . . . . ?
C51 P4 C45 C46 40.6(6) . . . . ?
C51 C56 C55 C54 -0.1(11) . . . . ?
C51 C52 C53 C54 -0.1(11) . . . . ?
C57 P4 C51 C56 -23.1(6) . . . . ?
C57 P4 C51 C52 162.2(5) . . . . ?
C57 P4 C63 C64 84.3(5) . . . . ?
C57 P4 C63 C68 -86.7(5) . . . . ?
C57 P4 C45 C50 -18.6(6) . . . . ?
C57 P4 C45 C46 162.5(5) . . . . ?
C57 C58 C59 C60 0.4(11) . . . . ?
C57 C62 C61 C60 -0.2(11) . . . . ?
C56 C51 C52 C53 -0.2(10) . . . . ?
C56 C55 C54 C53 -0.2(12) . . . . ?
C63 P4 C51 C56 -140.9(5) . . . . ?
C63 P4 C51 C52 44.4(5) . . . . ?
C63 P4 C57 C58 -174.0(5) . . . . ?
C63 P4 C57 C62 4.8(6) . . . . ?
C63 P4 C45 C50 99.7(5) . . . . ?
C63 P4 C45 C46 -79.2(6) . . . . ?
C63 C68 C67 C66 -1.0(11) . . . . ?
C45 P4 C51 C56 97.7(5) . . . . ?
C45 P4 C51 C52 -77.0(5) . . . . ?
C45 P4 C57 C58 -53.3(6) . . . . ?
C45 P4 C57 C62 125.6(5) . . . . ?
C45 P4 C63 C64 -35.2(5) . . . . ?
C45 P4 C63 C68 153.8(5) . . . . ?
C45 C50 C49 C48 -0.4(12) . . . . ?
C45 C46 C47 C48 0.6(13) . . . . ?
C58 C57 C62 C61 -1.8(10) . . . . ?
C58 C59 C60 C61 -2.3(12) . . . . ?
C65 C66 C67 C68 0.3(11) . . . . ?
C64 C63 C68 C67 0.4(9) . . . . ?
C64 C65 C66 C67 1.0(9) . . . . ?
C52 C51 C56 C55 0.3(9) . . . . ?
C52 C53 C54 C55 0.3(13) . . . . ?
C68 C63 C64 C65 0.8(8) . . . . ?
C62 C57 C58 C59 1.7(10) . . . . ?
C62 C61 C60 C59 2.3(12) . . . . ?
C66 C65 C64 C63 -1.5(8) . . . . ?
C50 C45 C46 C47 0.5(11) . . . . ?
C46 C45 C50 C49 -0.6(10) . . . . ?
C49 C48 C47 C46 -1.7(15) . . . . ?
C47 C48 C49 C50 1.6(14) . . . . ?
P2 C19 C24 C23 -173.6(5) . . . . ?
P2 C19 C20 C21 175.6(7) . . . . ?
P2 C13 C14 C15 -179.8(5) . . . . ?
P2 C13 C18 C17 179.8(7) . . . . ?
P2 C7 C8 C9 -179.7(6) . . . . ?
P2 C7 C12 C11 -179.9(6) . . . . ?
P2 C1 C2 C3 174.0(6) . . . . ?
C19 P2 C13 C14 -130.6(6) . . . . ?
C19 P2 C13 C18 49.2(7) . . . . ?
C19 P2 C7 C8 -106.2(6) . . . . ?
C19 P2 C7 C12 75.4(6) . . . . ?
C19 P2 C1 C6 8.9(6) . . . . ?
C19 P2 C1 C2 -168.1(5) . . . . ?
C19 C24 C23 C22 -2.4(11) . . . . ?
C19 C20 C21 C22 -1.5(14) . . . . ?
C6 C5 C4 C3 -1.6(11) . . . . ?
C6 C1 C2 C3 -3.1(11) . . . . ?
C13 P2 C19 C24 -152.0(5) . . . . ?
C13 P2 C19 C20 33.2(6) . . . . ?
C13 P2 C7 C8 13.9(6) . . . . ?
C13 P2 C7 C12 -164.5(5) . . . . ?
C13 P2 C1 C6 -109.8(5) . . . . ?
C13 P2 C1 C2 73.2(6) . . . . ?
C13 C18 C17 C16 0.3(15) . . . . ?
C7 P2 C19 C24 -29.7(6) . . . . ?
C7 P2 C19 C20 155.5(6) . . . . ?
C7 P2 C13 C14 106.9(6) . . . . ?
C7 P2 C13 C18 -73.3(7) . . . . ?
C7 P2 C1 C6 129.1(5) . . . . ?
C7 P2 C1 C2 -47.9(6) . . . . ?
C7 C8 C9 C10 0.0(12) . . . . ?
C7 C12 C11 C10 -0.7(13) . . . . ?
C5 C6 C1 P2 -173.9(5) . . . . ?
C5 C6 C1 C2 3.2(9) . . . . ?
C5 C4 C3 C2 1.6(12) . . . . ?
C24 C19 C20 C21 0.6(11) . . . . ?
C24 C23 C22 C21 1.6(13) . . . . ?
C15 C16 C17 C18 -0.3(14) . . . . ?
C1 P2 C19 C24 87.0(5) . . . . ?
C1 P2 C19 C20 -87.9(6) . . . . ?
C1 P2 C13 C14 -10.8(7) . . . . ?
C1 P2 C13 C18 169.0(6) . . . . ?
C1 P2 C7 C8 135.0(5) . . . . ?
C1 P2 C7 C12 -43.4(6) . . . . ?
C1 C6 C5 C4 -0.9(10) . . . . ?
C1 C2 C3 C4 0.7(12) . . . . ?
C14 C13 C18 C17 -0.4(13) . . . . ?
C14 C15 C16 C17 0.3(13) . . . . ?
C16 C15 C14 C13 -0.4(11) . . . . ?
C8 C7 C12 C11 1.6(11) . . . . ?
C8 C9 C10 C11 0.9(13) . . . . ?
C12 C7 C8 C9 -1.3(10) . . . . ?
C20 C19 C24 C23 1.3(10) . . . . ?
C23 C22 C21 C20 0.3(14) . . . . ?
C9 C10 C11 C12 -0.5(14) . . . . ?
C18 C13 C14 C15 0.4(11) . . . . ?
P3 C37 C102 C101 -170.4(4) . . . . ?
P3 C37 C38 C99 171.3(5) . . . . ?
P3 C39 C40 C41 -178.7(5) . . . . ?
P3 C39 C44 C43 179.8(5) . . . . ?
P3 C31 C32 C33 177.6(4) . . . . ?
P3 C31 C36 C35 -178.3(5) . . . . ?
P3 C25 C26 C27 -177.6(5) . . . . ?
P3 C25 C30 C29 179.0(6) . . . . ?
C37 P3 C39 C40 -27.3(5) . . . . ?
C37 P3 C39 C44 153.8(5) . . . . ?
C37 P3 C31 C32 132.7(4) . . . . ?
C37 P3 C31 C36 -48.5(5) . . . . ?
C37 P3 C25 C26 85.2(5) . . . . ?
C37 P3 C25 C30 -91.4(5) . . . . ?
C37 C102 C101 C100 -1.4(9) . . . . ?
C37 C38 C99 C100 -0.4(10) . . . . ?
C39 P3 C37 C102 77.7(5) . . . . ?
C39 P3 C37 C38 -96.9(5) . . . . ?
C39 P3 C31 C32 13.3(5) . . . . ?
C39 P3 C31 C36 -167.9(5) . . . . ?
C39 P3 C25 C26 -155.3(4) . . . . ?
C39 P3 C25 C30 28.1(6) . . . . ?
C39 C40 C41 C42 -0.6(10) . . . . ?
C31 P3 C37 C102 -41.6(5) . . . . ?
C31 P3 C37 C38 143.7(5) . . . . ?
C31 P3 C39 C40 92.0(5) . . . . ?
C31 P3 C39 C44 -86.8(5) . . . . ?
C31 P3 C25 C26 -34.9(5) . . . . ?
C31 P3 C25 C30 148.5(5) . . . . ?
C31 C32 C33 C34 1.2(9) . . . . ?
C25 P3 C37 C102 -162.6(4) . . . . ?
C25 P3 C37 C38 22.8(5) . . . . ?
C25 P3 C39 C40 -146.7(5) . . . . ?
C25 P3 C39 C44 34.5(5) . . . . ?
C25 P3 C31 C32 -107.4(5) . . . . ?
C25 P3 C31 C36 71.4(5) . . . . ?
C25 C26 C27 C28 -0.9(10) . . . . ?
C25 C30 C29 C28 -2.2(12) . . . . ?
C102 C37 C38 C99 -3.3(9) . . . . ?
C102 C101 C100 C99 -2.4(10) . . . . ?
C40 C39 C44 C43 1.0(9) . . . . ?
C42 C43 C44 C39 -1.8(10) . . . . ?
C38 C37 C102 C101 4.2(8) . . . . ?
C32 C31 C36 C35 0.5(9) . . . . ?
C32 C33 C34 C35 -0.4(11) . . . . ?
C26 C25 C30 C29 2.4(10) . . . . ?
C26 C27 C28 C29 1.1(12) . . . . ?
C101 C100 C99 C38 3.3(11) . . . . ?
C43 C42 C41 C40 -0.3(11) . . . . ?
C44 C39 C40 C41 0.2(9) . . . . ?
C41 C42 C43 C44 1.5(11) . . . . ?
C33 C34 C35 C36 -0.3(12) . . . . ?
C34 C35 C36 C31 0.3(11) . . . . ?
C27 C28 C29 C30 0.4(12) . . . . ?
C36 C31 C32 C33 -1.2(8) . . . . ?
C30 C25 C26 C27 -0.9(9) . . . . ?
N3 C85 C90 C89 -175(2) . . . . ?
N3 C85 C86 C87 169(2) . . . . ?
N3 C91 C96 C95 -178.8(18) . . . . ?
N3 C91 C92 C93 178.7(18) . . . . ?
C97 N3 C85 C90 44(3) . . . . ?
C97 N3 C85 C86 -138.9(16) . . . . ?
C97 N3 C91 C96 54.5(15) . . . . ?
C97 N3 C91 C92 -124.3(12) . . . . ?
C85 N3 C97 O47 174.1(13) . . . . ?
C85 C90 C89 C88 -5(3) . . . . ?
C85 C86 C87 C88 18(4) . . . . ?
C98 N3 C97 O47 -1.0(13) . . . . ?
C98 N3 C85 C90 -140.6(18) . . . . ?
C98 N3 C85 C86 36(2) . . . . ?
C98 N3 C91 C96 -120.7(12) . . . . ?
C98 N3 C91 C92 60.5(18) . . . . ?
C90 C85 C86 C87 -14(3) . . . . ?
C86 C85 C90 C89 9(3) . . . . ?
C89 C88 C87 C86 -17(5) . . . . ?
C87 C88 C89 C90 9(4) . . . . ?
N1 C69 C74 C73 -176(3) . . . . ?
N1 C69 C70 C71 -179.0(19) . . . . ?
C69 N1 C75 O45 177(3) . . . . ?
C69 C74 C73 C72 -11(7) . . . . ?
C71 C72 C73 C74 9(7) . . . . ?
C75 N1 C69 C74 148(3) . . . . ?
C75 N1 C69 C70 -34(4) . . . . ?
C74 C69 C70 C71 -1(3) . . . . ?
C70 C69 C74 C73 7(4) . . . . ?
C70 C71 C72 C73 -3(5) . . . . ?
C72 C71 C70 C69 0(3) . . . . ?
C76 N1 C69 C74 -32(3) . . . . ?
C76 N1 C69 C70 146(2) . . . . ?
C76 N1 C75 O45 -3(6) . . . . ?
C84 N2 C83 O46 -1(4) . . . . ?
C84 N2 C77 C78 -25(7) . . . . ?
C84 N2 C77 C82 155(5) . . . . ?
C78 C79 C80 C81 4(5) . . . . ?
C79 C78 C77 N2 -180(4) . . . . ?
C79 C78 C77 C82 1(7) . . . . ?
C79 C80 C81 C82 -6(7) . . . . ?
C81 C82 C77 N2 178(5) . . . . ?
C81 C82 C77 C78 -3(8) . . . . ?
C83 N2 C77 C78 152(4) . . . . ?
C83 N2 C77 C82 -29(7) . . . . ?
C77 N2 C83 O46 -177(3) . . . . ?
C77 C78 C79 C80 -2(5) . . . . ?
C77 C82 C81 C80 5(8) . . . . ?
C91 N3 C97 O47 -176.2(12) . . . . ?
C91 C96 C95 C94 0.0 . . . . ?
C96 C91 C92 C93 0.0 . . . . ?
C96 C95 C94 C93 0.0 . . . . ?
C95 C94 C93 C92 0.0 . . . . ?
C94 C93 C92 C91 0.0 . . . . ?
C92 C91 C96 C95 0.0 . . . . ?
O7 Mo11 O26 Mo4 -30.4(4) . . . . ?
O7 Mo11 O29 Mo6 20.0(6) . . . . ?
O7 Mo12 O27 Mo11 20.0(5) . . . . ?
O7 Mo12 O30 Mo9 -32.5(4) . . . . ?
O7 Mo6 O28 Mo12 16.1(5) . . . . ?
O7 Mo6 O17 Mo7 -29.9(4) . . . . ?
O7 P1 O2 Mo5 -66.2(10) . . . . ?
O7 P1 O2 Mo4 62.9(11) . . . . ?
O7 P1 O2 Mo3 -177.1(8) . . . . ?
O7 P1 O5 Mo10 -49.1(12) . . . . ?
O7 P1 O5 Mo2 -176.7(8) . . . . ?
O7 P1 O5 Mo9 73.8(10) . . . . ?
O7 P1 O4 Mo8 -58.4(12) . . . . ?
O7 P1 O4 Mo7 65.1(12) . . . . ?
O7 P1 O4 Mo1 -175.2(8) . . . . ?
O2 Mo5 O14 Mo4 22.0(6) . . . . ?
O2 Mo5 O16 Mo6 -33.0(4) . . . . ?
O2 Mo4 O24 Mo10 -30.8(5) . . . . ?
O2 Mo4 O13 Mo3 18.6(6) . . . . ?
O2 Mo3 O11 Mo1 -29.7(5) . . . . ?
O2 Mo3 O12 Mo5 15.2(5) . . . . ?
O2 P1 O7 Mo11 -51.5(11) . . . . ?
O2 P1 O7 Mo12 -177.0(8) . . . . ?
O2 P1 O7 Mo6 72.3(10) . . . . ?
O2 P1 O5 Mo10 60.3(12) . . . . ?
O2 P1 O5 Mo2 -67.3(10) . . . . ?
O2 P1 O5 Mo9 -176.8(8) . . . . ?
O2 P1 O4 Mo8 -175.3(9) . . . . ?
O2 P1 O4 Mo7 -51.8(13) . . . . ?
O2 P1 O4 Mo1 67.9(12) . . . . ?
O5 Mo10 O25 Mo11 -28.0(5) . . . . ?
O5 Mo10 O23 Mo9 20.1(6) . . . . ?
O5 Mo2 O21 Mo10 19.0(6) . . . . ?
O5 Mo2 O10 Mo3 -31.4(5) . . . . ?
O5 Mo9 O22 Mo2 16.3(6) . . . . ?
O5 Mo9 O31 Mo8 -29.0(4) . . . . ?
O5 P1 O7 Mo11 59.4(11) . . . . ?
O5 P1 O7 Mo12 -66.1(10) . . . . ?
O5 P1 O7 Mo6 -176.8(8) . . . . ?
O5 P1 O2 Mo5 -176.6(8) . . . . ?
O5 P1 O2 Mo4 -47.5(12) . . . . ?
O5 P1 O2 Mo3 72.5(10) . . . . ?
O5 P1 O4 Mo8 62.3(13) . . . . ?
O5 P1 O4 Mo7 -174.3(9) . . . . ?
O5 P1 O4 Mo1 -54.5(12) . . . . ?
O4 Mo8 O20 Mo7 18.2(5) . . . . ?
O4 Mo8 O32 Mo12 -29.3(5) . . . . ?
O4 Mo7 O18 Mo1 19.4(5) . . . . ?
O4 Mo7 O15 Mo5 -27.8(4) . . . . ?
O4 Mo1 O19 Mo8 18.0(5) . . . . ?
O4 Mo1 O9 Mo2 -28.6(4) . . . . ?
O4 P1 O7 Mo11 -174.0(9) . . . . ?
O4 P1 O7 Mo12 60.5(11) . . . . ?
O4 P1 O7 Mo6 -50.2(11) . . . . ?
O4 P1 O2 Mo5 55.5(12) . . . . ?
O4 P1 O2 Mo4 -175.4(10) . . . . ?
O4 P1 O2 Mo3 -55.4(12) . . . . ?
O4 P1 O5 Mo10 -173.4(10) . . . . ?
O4 P1 O5 Mo2 59.0(12) . . . . ?
O4 P1 O5 Mo9 -50.5(11) . . . . ?
